data_7131719
loop_
_publ_author_name
'Dworzak, Michael'
'Montone, Christine M.'
'Halaszynski, Nicole Irene'
'Yap, Glenn P. A.'
'Kloxin, Christopher'
'Bloch, Eric D.'

_publ_section_title
;
 Rapid Post-Synthetic Modification of Porous Coordination Cages with
 Copper-Catalyzed Click Chemistry
;
_journal_name_full 'Chemical Communications'
_journal_paper_doi 10.1039/D3CC02015K
_journal_year 2023
_chemical_formula_moiety 'C126 H108 O46 Zr12, 4(Cl), 21[C3H7NO]'
_chemical_formula_sum 'C189 H255 Cl4 N21 O67 Zr12'
_chemical_formula_weight 5129.56
_space_group_crystal_system monoclinic
_space_group_IT_number 15
_space_group_name_Hall '-C 2yc'
_space_group_name_H-M_alt 'C 1 2/c 1'
_atom_sites_solution_hydrogens geom
_atom_sites_solution_primary iterative
_audit_creation_date 2022-03-15
_audit_creation_method
;
Olex2 1.3
(compiled 2020.12.01 svn.r5f60950 for OlexSys, GUI svn.r6408)
;
_audit_update_record
;
2022-07-18 deposited with the CCDC.	2023-05-26 downloaded from the CCDC.
;
_cell_angle_alpha 90
_cell_angle_beta 91.802(7)
_cell_angle_gamma 90
_cell_formula_units_Z 4
_cell_length_a 28.889(5)
_cell_length_b 27.244(5)
_cell_length_c 29.476(5)
_cell_measurement_reflns_used 9710
_cell_measurement_temperature 150.0
_cell_measurement_theta_max 61.40
_cell_measurement_theta_min 2.66
_cell_volume 23188(7)
_computing_cell_refinement 'SAINT V8.40A (Bruker, 2019)'
_computing_data_reduction 'SAINT V8.40A (Bruker, 2019)'
_computing_molecular_graphics 'Olex2 1.3 (Dolomanov et al., 2009)'
_computing_publication_material 'Olex2 1.3 (Dolomanov et al., 2009)'
_computing_structure_refinement 'SHELXL 2017/1 (Sheldrick, 2015)'
_computing_structure_solution 'SHELXT 2014/5 (Sheldrick, 2014)'
_diffrn_ambient_temperature 150.0
_diffrn_measured_fraction_theta_full 0.996
_diffrn_measured_fraction_theta_max 0.996
_diffrn_measurement_device_type 'Bruker APEX-II CCD'
_diffrn_measurement_method '\f and \w scans'
_diffrn_radiation_type CuK\a
_diffrn_radiation_wavelength 1.54178
_diffrn_reflns_av_R_equivalents 0.0859
_diffrn_reflns_av_unetI/netI 0.0509
_diffrn_reflns_Laue_measured_fraction_full 0.996
_diffrn_reflns_Laue_measured_fraction_max 0.996
_diffrn_reflns_limit_h_max 28
_diffrn_reflns_limit_h_min -28
_diffrn_reflns_limit_k_max 27
_diffrn_reflns_limit_k_min -27
_diffrn_reflns_limit_l_max 29
_diffrn_reflns_limit_l_min -28
_diffrn_reflns_number 96695
_diffrn_reflns_point_group_measured_fraction_full 0.996
_diffrn_reflns_point_group_measured_fraction_max 0.996
_diffrn_reflns_theta_full 50.498
_diffrn_reflns_theta_max 50.498
_diffrn_reflns_theta_min 2.229
_diffrn_source_current 1.2
_diffrn_source_power 0.06
_diffrn_source_voltage 50.0
_diffrn_standards_number 0
_exptl_absorpt_coefficient_mu 5.343
_exptl_absorpt_correction_T_max 0.7500
_exptl_absorpt_correction_T_min 0.3906
_exptl_absorpt_correction_type multi-scan
_exptl_absorpt_process_details
;
SADABS-2016/2 (Bruker,2016) was used for absorption correction.
wR2(int) was 0.1503 before and 0.1072 after correction.
The Ratio of minimum to maximum transmission is 0.5208.
The \l/2 correction factor is Not present.
;
_exptl_crystal_colour 'clear light colourless'
_exptl_crystal_colour_lustre clear
_exptl_crystal_colour_modifier light
_exptl_crystal_colour_primary colourless
_exptl_crystal_density_diffrn 1.469
_exptl_crystal_description block
_exptl_crystal_F_000 10480
_exptl_crystal_size_max 0.258
_exptl_crystal_size_mid 0.097
_exptl_crystal_size_min 0.029
_refine_diff_density_max 1.244
_refine_diff_density_min -1.796
_refine_diff_density_rms 0.142
_refine_ls_extinction_method none
_refine_ls_goodness_of_fit_ref 1.067
_refine_ls_hydrogen_treatment constr
_refine_ls_matrix_type full
_refine_ls_number_parameters 854
_refine_ls_number_reflns 12112
_refine_ls_number_restraints 1959
_refine_ls_restrained_S_all 1.031
_refine_ls_R_factor_all 0.1009
_refine_ls_R_factor_gt 0.0869
_refine_ls_shift/su_max 0.001
_refine_ls_shift/su_mean 0.000
_refine_ls_structure_factor_coef Fsqd
_refine_ls_weighting_details 'w=1/[\s^2^(Fo^2^)+(0.1378P)^2^+425.2875P] where P=(Fo^2^+2Fc^2^)/3'
_refine_ls_weighting_scheme calc
_refine_ls_wR_factor_gt 0.2407
_refine_ls_wR_factor_ref 0.2564
_reflns_Friedel_coverage 0.000
_reflns_number_gt 9563
_reflns_number_total 12112
_reflns_threshold_expression 'I > 2\s(I)'
_cod_data_source_file d3cc02015k2.cif
_cod_data_source_block eric535
_cod_original_cell_volume 23189(7)
_cod_database_code 7131719
_shelx_shelxl_version_number 2017/1
_shelx_space_group_comment
;
The symmetry employed for this shelxl refinement is uniquely defined
by the following loop, which should always be used as a source of
symmetry information in preference to the above space-group names.
They are only intended as comments.
;
_shelx_estimated_absorpt_t_max 0.860
_shelx_estimated_absorpt_t_min 0.339
_olex2_refinement_description
;
1. Fixed Uiso
 At 1.2 times of:
  All C(H) groups, All C(H,H) groups, All O(H) groups
2. Shared sites
{C3, C3A}
{C7, C7A}
3. Restrained distances
 C9_5-C10_5
 1.466 with sigma of 0.02
 C10_5-C11_5
 1.174 with sigma of 0.02
 C9_5-C11_5
 2.64 with sigma of 0.02
 C9_3-C10_3 \\sim C9A_3-C10A_3 \\sim C9_5-C10_5
 with sigma of 0.02
 C10A_3-C11A_3 \\sim C10_3-C11_3 \\sim C10_5-C11_5
 with sigma of 0.02
 C9A_3-C11A_3 \\sim C9_3-C11_3 \\sim C9_5-C11_5
 with sigma of 0.02
 O5A_3-C10A_3 \\sim O5_3-C10_3 \\sim O5_5-C10_5
 with sigma of 0.02
 O5_3-C11_3 \\sim O5A_3-C11A_3 \\sim O5_5-C11_5
 with sigma of 0.02
 O5_3-C9_3 \\sim O5A_3-C9A_3 \\sim O5_5-C9_5
 with sigma of 0.02
4. Uiso/Uaniso restraints and constraints
All non-hydrogen atoms have similar U: within 2A with sigma of 0.002 and sigma
for terminal atoms of 0.004 within 2A
Uanis(C4_3) = Uanis(C4A_3)
Uanis(C5_3) = Uanis(C5A_3)
Uanis(C6_3) = Uanis(C6A_3)
Uanis(O5_3) = Uanis(O5A_3)
Uanis(C9_3) = Uanis(C9A_3)
Uanis(C2_3) = Uanis(C2A_3)
Uanis(C7_3) = Uanis(C7A_3)
Uanis(C3_3) = Uanis(C3A_3)
Uanis(C10_3) = Uanis(C10A_3)
Uanis(C11_3) = Uanis(C11A_3)
5. Rigid body (RIGU) restrains
 All non-hydrogen atoms
 with sigma for 1-2 distances of 0.002 and sigma for 1-3 distances of 0.002
6. Others
 Sof(O5)=Sof(C2)=Sof(H2)=Sof(C3)=Sof(C4)=Sof(H4)=Sof(C5)=Sof(C6)=Sof(H6)=
 Sof(C7)=Sof(C9)=Sof(H9a)=Sof(H9b)=Sof(C10)=Sof(C11)=Sof(H11)=1-FVAR(1)
 Sof(O5A)=Sof(C2A)=Sof(H2A)=Sof(C3A)=Sof(C4A)=Sof(H4A)=Sof(C5A)=Sof(C6A)=
 Sof(H6A)=Sof(C7A)=Sof(C9A)=Sof(H9Aa)=Sof(H9Ab)=Sof(C10A)=Sof(C11A)=Sof(H11A)=
 FVAR(1)
7.a Secondary CH2 refined with riding coordinates:
 C9(H9a,H9b), C9(H9a,H9b), C9A(H9Aa,H9Ab), C9(H9a,H9b)
7.b Aromatic/amide H refined with riding coordinates:
 O1(H1), O2(H2), O3(H3), C1(H1a), C2(H2a), C3(H3a), C4(H4), C5(H5), C6(H6),
 C7(H7), C8(H8), C9(H9), C10(H10), C11(H11), C12(H12), C13(H13), C14(H14),
 C15(H15), C2(H2), C4(H4), C6(H6), C2(H2), C4(H4), C6(H6), C2A(H2A), C4A(H4A),
 C6A(H6A), O1(H1), O2(H2), O3(H3), C1(H1a), C2(H2a), C3(H3a), C4(H4), C5(H5),
 C6(H6), C7(H7), C8(H8), C9(H9), C10(H10), C11(H11), C12(H12), C13(H13),
 C14(H14), C15(H15), C2(H2), C4(H4), C6(H6)
7.c Fitted hexagon refined as free rotating group:
 C2(C3,C4,C5,C6,C7), C2A(C3A,C4A,C5A,C6A,C7A)
7.d :
 C11(H11), C11(H11), C11A(H11A), C11(H11)
;
_smtbx_masks_special_details
;
A solvent mask was calculated and 3353 electrons were 
found in a volume of 11361\%A^3^ in 1 void per unit cell. 
This is consistent with the presence of 
21[C3H7NO] per Asymmetric Unit 
which account for 3360 electrons 
per unit cell.
;
_smtbx_masks_void_probe_radius 1.2
_smtbx_masks_void_truncation_radius 1.2
_olex2_submission_special_instructions 'No special instructions were received'

loop_
_space_group_symop_operation_xyz
'x, y, z'
'-x, y, -z+1/2'
'x+1/2, y+1/2, z'
'-x+1/2, y+1/2, -z+1/2'
'-x, -y, -z'
'x, -y, z-1/2'
'-x+1/2, -y+1/2, -z'
'x+1/2, -y+1/2, z-1/2'

loop_
_atom_site_label
_atom_site_type_symbol
_atom_site_fract_x
_atom_site_fract_y
_atom_site_fract_z
_atom_site_U_iso_or_equiv
_atom_site_adp_type
_atom_site_occupancy
_atom_site_site_symmetry_order
_atom_site_calc_flag
_atom_site_refinement_flags_posn
_atom_site_refinement_flags_adp
_atom_site_refinement_flags_occupancy
_atom_site_disorder_assembly
_atom_site_disorder_group
Zr1_1 Zr 0.65687(3) 0.71801(4) 0.45578(3) 0.0542(3) Uani 1 1 d . . . . .
Zr2_1 Zr 0.69555(4) 0.73284(5) 0.35053(3) 0.0584(4) Uani 1 1 d . . . . .
Zr3_1 Zr 0.71362(3) 0.62694(4) 0.40512(3) 0.0562(3) Uani 1 1 d . . . . .
O1_1 O 0.6977(3) 0.7658(3) 0.4155(3) 0.0578(17) Uani 1 1 d . . . . .
H1_1 H 0.713168 0.795129 0.424734 0.069 Uiso 1 1 calc R U . . .
O2_1 O 0.7481(3) 0.6824(3) 0.3695(3) 0.0610(18) Uani 1 1 d . . . . .
H2_1 H 0.780178 0.684261 0.363361 0.073 Uiso 1 1 calc R U . . .
O3_1 O 0.7126(2) 0.6679(3) 0.4663(2) 0.0569(16) Uani 1 1 d . . . . .
H3_1 H 0.732443 0.664614 0.492439 0.068 Uiso 1 1 calc R U . . .
O4_1 O 0.6666(2) 0.6836(3) 0.3936(2) 0.0536(14) Uani 1 1 d . . . . .
C1_1 C 0.6878(5) 0.7603(6) 0.5275(4) 0.0781(18) Uani 1 1 d . U . . .
H1A_1 H 0.720400 0.763712 0.531344 0.094 Uiso 1 1 calc R U . . .
C2_1 C 0.6609(5) 0.7215(6) 0.5426(5) 0.0780(18) Uani 1 1 d . U . . .
H2A_1 H 0.671961 0.693474 0.558725 0.094 Uiso 1 1 calc R U . . .
C3_1 C 0.6140(5) 0.7313(6) 0.5297(4) 0.0780(18) Uani 1 1 d . U . . .
H3A_1 H 0.588404 0.710576 0.535403 0.094 Uiso 1 1 calc R U . . .
C4_1 C 0.6118(5) 0.7748(6) 0.5079(5) 0.0785(18) Uani 1 1 d . U . . .
H4_1 H 0.584793 0.790562 0.495867 0.094 Uiso 1 1 calc R U . . .
C5_1 C 0.6584(5) 0.7923(6) 0.5065(5) 0.0786(18) Uani 1 1 d . U . . .
H5_1 H 0.667503 0.822130 0.492676 0.094 Uiso 1 1 calc R U . . .
C6_1 C 0.7307(5) 0.8180(7) 0.3348(6) 0.092(2) Uani 1 1 d . U . . .
H6_1 H 0.732395 0.840929 0.359129 0.110 Uiso 1 1 calc R U . . .
C7_1 C 0.6939(6) 0.8129(7) 0.3006(5) 0.091(2) Uani 1 1 d . U . . .
H7_1 H 0.667256 0.833206 0.297974 0.110 Uiso 1 1 calc R U . . .
C8_1 C 0.7032(6) 0.7755(6) 0.2733(6) 0.091(2) Uani 1 1 d . U . . .
H8_1 H 0.683742 0.764306 0.248848 0.110 Uiso 1 1 calc R U . . .
C9_1 C 0.7488(5) 0.7538(7) 0.2871(5) 0.091(2) Uani 1 1 d . U . . .
H9_1 H 0.764102 0.727060 0.273454 0.110 Uiso 1 1 calc R U . . .
C10_1 C 0.7640(6) 0.7812(6) 0.3243(6) 0.092(2) Uani 1 1 d . U . . .
H10_1 H 0.792573 0.776173 0.340499 0.110 Uiso 1 1 calc R U . . .
C11_1 C 0.7836(5) 0.5892(6) 0.4487(6) 0.0828(19) Uani 1 1 d . U . . .
H11_1 H 0.796981 0.606914 0.473618 0.099 Uiso 1 1 calc R U . . .
C12_1 C 0.7959(5) 0.5911(6) 0.4019(5) 0.0835(19) Uani 1 1 d . U . . .
H12_1 H 0.819631 0.610694 0.389623 0.100 Uiso 1 1 calc R U . . .
C13_1 C 0.7660(5) 0.5583(6) 0.3773(6) 0.0835(19) Uani 1 1 d . U . . .
H13_1 H 0.766122 0.552408 0.345505 0.100 Uiso 1 1 calc R U . . .
C14_1 C 0.7374(5) 0.5369(6) 0.4072(5) 0.0832(19) Uani 1 1 d . U . . .
H14_1 H 0.714168 0.513212 0.399952 0.100 Uiso 1 1 calc R U . . .
C15_1 C 0.7476(5) 0.5553(6) 0.4492(6) 0.0824(19) Uani 1 1 d . U . . .
H15_1 H 0.731906 0.546137 0.475720 0.099 Uiso 1 1 calc R U . . .
O1_2 O 0.6136(3) 0.6538(3) 0.4642(3) 0.0577(12) Uani 1 1 d . U . . .
O2_2 O 0.6493(3) 0.5914(3) 0.4291(3) 0.0585(12) Uani 1 1 d . U . . .
O3_2 O 0.4523(3) 0.6486(3) 0.4949(3) 0.0590(12) Uani 1 1 d . U . . .
O4_2 O 0.4085(3) 0.5845(3) 0.4739(3) 0.0584(12) Uani 1 1 d . U . . .
O5_2 O 0.5225(3) 0.4585(4) 0.4261(3) 0.0760(13) Uani 1 1 d . U . . .
C1_2 C 0.6137(4) 0.6118(5) 0.4470(4) 0.0585(11) Uani 1 1 d . U . . .
C2_2 C 0.5310(4) 0.6060(5) 0.4632(4) 0.0591(11) Uani 1 1 d . U . . .
H2_2 H 0.532811 0.639381 0.472543 0.071 Uiso 1 1 calc R U . . .
C3_2 C 0.5701(4) 0.5823(5) 0.4484(4) 0.0595(11) Uani 1 1 d . U . . .
C4_2 C 0.5689(4) 0.5335(5) 0.4346(4) 0.0634(12) Uani 1 1 d . U . . .
H4_2 H 0.595914 0.517999 0.423999 0.076 Uiso 1 1 calc R U . . .
C5_2 C 0.5275(4) 0.5077(5) 0.4367(4) 0.0675(11) Uani 1 1 d . U . . .
C6_2 C 0.4872(4) 0.5310(5) 0.4512(4) 0.0636(12) Uani 1 1 d . U . . .
H6_2 H 0.458936 0.513196 0.451985 0.076 Uiso 1 1 calc R U . . .
C7_2 C 0.4884(4) 0.5805(5) 0.4644(4) 0.0602(11) Uani 1 1 d . U . . .
C8_2 C 0.4465(4) 0.6058(5) 0.4780(4) 0.0590(11) Uani 1 1 d . U . . .
C9_2 C 0.5565(5) 0.4326(6) 0.4066(5) 0.0832(15) Uani 1 1 d . U . . .
H9A_2 H 0.547187 0.397722 0.403747 0.100 Uiso 1 1 calc R U . . .
H9B_2 H 0.585138 0.434240 0.425861 0.100 Uiso 1 1 calc R U . . .
C10_2 C 0.5650(6) 0.4519(6) 0.3633(6) 0.0886(18) Uani 1 1 d . U . . .
C11_2 C 0.5712(6) 0.4739(7) 0.3268(6) 0.099(3) Uani 1 1 d . U . . .
H11_2 H 0.575837 0.490686 0.299094 0.119 Uiso 1 1 calc R U . . .
O1_3 O 0.5984(3) 0.7465(4) 0.4161(3) 0.0724(12) Uani 1 1 d . U . . .
O2_3 O 0.6223(3) 0.7543(4) 0.3446(3) 0.0739(12) Uani 1 1 d . U . . .
O3_3 O 0.4366(3) 0.7454(4) 0.4491(3) 0.0730(12) Uani 1 1 d . U . . .
O4_3 O 0.3829(3) 0.7516(4) 0.3938(3) 0.0725(12) Uani 1 1 d . U . . .
O5_3 O 0.4768(6) 0.8179(8) 0.2637(6) 0.0822(10) Uani 0.450(6) 1 d D U P A -1
O5A_3 O 0.4803(5) 0.6949(7) 0.2558(5) 0.0822(10) Uani 0.550(6) 1 d D U P A -2
C1_3 C 0.5910(5) 0.7496(6) 0.3719(5) 0.0752(8) Uani 1 1 d . U . . .
C2_3 C 0.5069(4) 0.7412(6) 0.3857(4) 0.0772(6) Uani 0.450(6) 1 d G U P A -1
H2_3 H 0.513813 0.722883 0.412451 0.093 Uiso 0.450(6) 1 calc R U P A -1
C3_3 C 0.5422(3) 0.7545(5) 0.3571(4) 0.0773(6) Uani 0.450(6) 1 d G U P A -1
C4_3 C 0.5320(4) 0.7812(7) 0.3179(4) 0.0781(6) Uani 0.450(6) 1 d G U P A -1
H4_3 H 0.556136 0.790317 0.298419 0.094 Uiso 0.450(6) 1 calc R U P A -1
C5_3 C 0.4866(5) 0.7947(8) 0.3072(5) 0.0794(7) Uani 0.450(6) 1 d G U P A -1
C6_3 C 0.4513(3) 0.7814(7) 0.3358(5) 0.0780(6) Uani 0.450(6) 1 d G U P A -1
H6_3 H 0.420201 0.790649 0.328487 0.094 Uiso 0.450(6) 1 calc R U P A -1
C7_3 C 0.4614(3) 0.7547(5) 0.3750(4) 0.0772(6) Uani 0.450(6) 1 d G U P A -1
C2A_3 C 0.5061(7) 0.7537(10) 0.3880(5) 0.0772(6) Uani 0.550(6) 1 d G U P A -2
H2A_3 H 0.513894 0.752483 0.419574 0.093 Uiso 0.550(6) 1 calc R U P A -2
C3A_3 C 0.5422(3) 0.7545(5) 0.3571(4) 0.0773(6) Uani 0.550(6) 1 d G U P A -2
C4A_3 C 0.5313(5) 0.7248(9) 0.3157(6) 0.0781(6) Uani 0.550(6) 1 d G U P A -2
H4A_3 H 0.555616 0.711249 0.298723 0.094 Uiso 0.550(6) 1 calc R U P A -2
C5A_3 C 0.4854(5) 0.7169(7) 0.3018(5) 0.0794(7) Uani 0.550(6) 1 d G U P A -2
C6A_3 C 0.4499(4) 0.7274(9) 0.3311(6) 0.0780(6) Uani 0.550(6) 1 d G U P A -2
H6A_3 H 0.419018 0.717750 0.323727 0.094 Uiso 0.550(6) 1 calc R U P A -2
C7A_3 C 0.4614(3) 0.7547(5) 0.3750(4) 0.0772(6) Uani 0.550(6) 1 d G U P A -2
C8_3 C 0.4235(5) 0.7489(6) 0.4084(5) 0.0749(8) Uani 1 1 d . U . . .
C9_3 C 0.4255(8) 0.8358(12) 0.2554(10) 0.0840(12) Uani 0.450(6) 1 d D U P A -1
H9A_3 H 0.405660 0.809200 0.242705 0.101 Uiso 0.450(6) 1 calc R U P A -1
H9B_3 H 0.412068 0.847928 0.283852 0.101 Uiso 0.450(6) 1 calc R U P A -1
C9A_3 C 0.4296(7) 0.6793(11) 0.2443(7) 0.0840(12) Uani 0.550(6) 1 d D U P A -2
H9AA_3 H 0.418046 0.656013 0.267105 0.101 Uiso 0.550(6) 1 calc R U P A -2
H9AB_3 H 0.408762 0.708176 0.242569 0.101 Uiso 0.550(6) 1 calc R U P A -2
C10_3 C 0.4310(9) 0.8775(11) 0.2211(9) 0.0852(14) Uani 0.450(6) 1 d D U P A -1
C10A_3 C 0.4333(8) 0.6549(10) 0.1982(7) 0.0852(14) Uani 0.550(6) 1 d D U P A -2
C11_3 C 0.4318(10) 0.8952(12) 0.1826(9) 0.0872(19) Uani 0.450(6) 1 d D U P A -1
H11_3 H 0.432447 0.908859 0.152964 0.105 Uiso 0.450(6) 1 calc R U P A -1
C11A_3 C 0.4359(8) 0.6240(10) 0.1690(8) 0.0872(19) Uani 0.550(6) 1 d D U P A -2
H11A_3 H 0.438030 0.599742 0.146084 0.105 Uiso 0.550(6) 1 calc R U P A -2
Zr1_4 Zr 0.32049(4) 0.72208(4) 0.42338(3) 0.0542(3) Uani 1 1 d . . . . .
Zr2_4 Zr 0.40235(4) 0.70921(4) 0.50547(4) 0.0561(3) Uani 1 1 d . . . . .
Zr3_4 Zr 0.33688(3) 0.61340(4) 0.47411(3) 0.0535(3) Uani 1 1 d . . . . .
O1_4 O 0.3440(3) 0.7531(3) 0.4860(3) 0.0596(17) Uani 1 1 d . . . . .
H1_4 H 0.331490 0.780266 0.501694 0.072 Uiso 1 1 calc R U . . .
O2_4 O 0.3589(3) 0.6544(3) 0.5318(3) 0.0596(17) Uani 1 1 d . . . . .
H2_4 H 0.351124 0.649386 0.562561 0.072 Uiso 1 1 calc R U . . .
O3_4 O 0.2852(3) 0.6654(3) 0.4567(3) 0.0602(17) Uani 1 1 d . . . . .
H3_4 H 0.253091 0.663664 0.462572 0.072 Uiso 1 1 calc R U . . .
O4_4 O 0.3707(3) 0.6742(3) 0.4502(2) 0.0560(14) Uani 1 1 d . . . . .
C1_4 C 0.2501(5) 0.7781(5) 0.4332(5) 0.0747(17) Uani 1 1 d . U . . .
H1A_4 H 0.237090 0.781441 0.462235 0.090 Uiso 1 1 calc R U . . .
C2_4 C 0.2371(5) 0.7427(6) 0.3999(5) 0.0744(17) Uani 1 1 d . U . . .
H2A_4 H 0.214992 0.717113 0.402985 0.089 Uiso 1 1 calc R U . . .
C3_4 C 0.2642(5) 0.7531(6) 0.3602(5) 0.0750(18) Uani 1 1 d . U . . .
H3A_4 H 0.262779 0.736250 0.331929 0.090 Uiso 1 1 calc R U . . .
C4_4 C 0.2916(5) 0.7914(6) 0.3716(5) 0.0750(17) Uani 1 1 d . U . . .
H4_4 H 0.312938 0.805944 0.351768 0.090 Uiso 1 1 calc R U . . .
C5_4 C 0.2850(5) 0.8072(6) 0.4163(5) 0.0751(17) Uani 1 1 d . U . . .
H5_4 H 0.301269 0.832810 0.431803 0.090 Uiso 1 1 calc R U . . .
C6_4 C 0.3977(6) 0.7530(6) 0.5804(5) 0.086(2) Uani 1 1 d . U . . .
H6_4 H 0.367773 0.757884 0.592137 0.103 Uiso 1 1 calc R U . . .
C7_4 C 0.4217(5) 0.7873(7) 0.5512(5) 0.086(2) Uani 1 1 d . U . . .
H7_4 H 0.411113 0.818252 0.540245 0.104 Uiso 1 1 calc R U . . .
C8_4 C 0.4648(6) 0.7634(6) 0.5428(5) 0.086(2) Uani 1 1 d . U . . .
H8_4 H 0.488177 0.775805 0.523988 0.104 Uiso 1 1 calc R U . . .
C9_4 C 0.4671(6) 0.7203(6) 0.5660(5) 0.087(2) Uani 1 1 d . U . . .
H9_4 H 0.493125 0.699016 0.566767 0.104 Uiso 1 1 calc R U . . .
C10_4 C 0.4261(6) 0.7116(7) 0.5885(5) 0.086(2) Uani 1 1 d . U . . .
H10_4 H 0.418724 0.683356 0.605728 0.104 Uiso 1 1 calc R U . . .
C11_4 C 0.2773(5) 0.5758(6) 0.5241(5) 0.0731(17) Uani 1 1 d . U . . .
H11_4 H 0.259853 0.597461 0.542141 0.088 Uiso 1 1 calc R U . . .
C12_4 C 0.3202(5) 0.5537(5) 0.5373(5) 0.0733(17) Uani 1 1 d . U . . .
H12_4 H 0.336645 0.557868 0.565436 0.088 Uiso 1 1 calc R U . . .
C13_4 C 0.3338(5) 0.5243(6) 0.5006(5) 0.0730(17) Uani 1 1 d . U . . .
H13_4 H 0.361084 0.504894 0.499506 0.088 Uiso 1 1 calc R U . . .
C14_4 C 0.2997(5) 0.5288(5) 0.4660(5) 0.0734(17) Uani 1 1 d . U . . .
H14_4 H 0.299962 0.512845 0.437344 0.088 Uiso 1 1 calc R U . . .
C15_4 C 0.2654(5) 0.5605(5) 0.4805(5) 0.0734(17) Uani 1 1 d . U . . .
H15_4 H 0.238445 0.569931 0.463372 0.088 Uiso 1 1 calc R U . . .
O1_5 O 0.3237(3) 0.6692(4) 0.3672(3) 0.0717(14) Uani 1 1 d . U . . .
O2_5 O 0.3344(3) 0.5957(4) 0.4013(3) 0.0721(14) Uani 1 1 d . U . . .
O3_5 O 0.3236(3) 0.6764(4) 0.1997(3) 0.0749(15) Uani 1 1 d . U . . .
O4_5 O 0.3139(3) 0.6052(4) 0.1620(3) 0.0753(15) Uani 1 1 d . U . . .
O5_5 O 0.3549(4) 0.4760(5) 0.2715(4) 0.1108(16) Uani 1 1 d D U . . .
C1_5 C 0.3313(5) 0.6225(6) 0.3667(5) 0.0748(12) Uani 1 1 d . U . . .
C2_5 C 0.3290(5) 0.6249(6) 0.2818(5) 0.0814(13) Uani 1 1 d . U . . .
H2_5 H 0.324805 0.659419 0.283364 0.098 Uiso 1 1 calc R U . . .
C3_5 C 0.3330(5) 0.5990(6) 0.3220(5) 0.0820(12) Uani 1 1 d . U . . .
C4_5 C 0.3408(6) 0.5501(6) 0.3202(5) 0.0905(14) Uani 1 1 d . U . . .
H4_5 H 0.345976 0.531808 0.347370 0.109 Uiso 1 1 calc R U . . .
C5_5 C 0.3410(6) 0.5260(7) 0.2769(6) 0.0979(14) Uani 1 1 d . U . . .
C6_5 C 0.3371(6) 0.5528(6) 0.2377(5) 0.0910(14) Uani 1 1 d . U . . .
H6_5 H 0.338742 0.537074 0.209024 0.109 Uiso 1 1 calc R U . . .
C7_5 C 0.3308(5) 0.6040(6) 0.2406(5) 0.0829(13) Uani 1 1 d . U . . .
C8_5 C 0.3227(5) 0.6317(6) 0.1979(5) 0.0773(13) Uani 1 1 d . U . . .
C9_5 C 0.3625(5) 0.4446(7) 0.3159(6) 0.1188(18) Uani 1 1 d D U . . .
H9A_5 H 0.376696 0.412518 0.309062 0.143 Uiso 1 1 calc R U . . .
H9B_5 H 0.382583 0.462164 0.338406 0.143 Uiso 1 1 calc R U . . .
C10_5 C 0.3147(6) 0.4381(8) 0.3332(6) 0.124(2) Uani 1 1 d D U . . .
C11_5 C 0.2742(6) 0.4379(8) 0.3437(7) 0.134(3) Uani 1 1 d D U . . .
H11_5 H 0.242652 0.437820 0.351844 0.160 Uiso 1 1 calc R U . . .
Cl1_6 Cl 0.75767(14) 0.63575(15) 0.55670(12) 0.0847(11) Uani 1 1 d . . . . .
Cl2_6 Cl 0.31830(12) 0.84859(15) 0.53155(14) 0.0847(11) Uani 1 1 d . . . . .

loop_
_atom_site_aniso_label
_atom_site_aniso_U_11
_atom_site_aniso_U_22
_atom_site_aniso_U_33
_atom_site_aniso_U_23
_atom_site_aniso_U_13
_atom_site_aniso_U_12
Zr1_1 0.0404(6) 0.0824(8) 0.0403(6) 0.0018(5) 0.0081(5) -0.0065(5)
Zr2_1 0.0421(6) 0.0909(9) 0.0428(6) 0.0093(6) 0.0096(5) -0.0055(6)
Zr3_1 0.0390(6) 0.0857(8) 0.0445(6) 0.0065(5) 0.0110(5) -0.0018(5)
O1_1 0.042(4) 0.078(4) 0.054(3) 0.002(3) 0.002(3) -0.007(3)
O2_1 0.038(4) 0.100(4) 0.046(4) 0.007(3) 0.015(3) -0.002(3)
O3_1 0.037(4) 0.095(4) 0.039(3) 0.009(3) 0.008(3) -0.004(3)
O4_1 0.040(4) 0.081(4) 0.040(3) 0.001(3) 0.004(3) -0.007(3)
C1_1 0.075(4) 0.108(4) 0.052(3) -0.015(3) 0.014(3) -0.007(4)
C2_1 0.075(4) 0.108(4) 0.052(3) -0.015(3) 0.015(3) -0.006(4)
C3_1 0.075(4) 0.107(4) 0.052(3) -0.014(3) 0.016(3) -0.007(4)
C4_1 0.075(4) 0.107(4) 0.054(3) -0.014(3) 0.015(3) -0.006(4)
C5_1 0.076(4) 0.107(4) 0.054(3) -0.014(3) 0.015(3) -0.008(4)
C6_1 0.079(4) 0.114(5) 0.084(4) 0.031(4) 0.028(4) -0.018(4)
C7_1 0.079(4) 0.114(5) 0.083(4) 0.032(4) 0.028(4) -0.017(4)
C8_1 0.079(4) 0.114(5) 0.082(4) 0.032(4) 0.028(4) -0.017(4)
C9_1 0.079(4) 0.114(5) 0.083(4) 0.031(4) 0.030(4) -0.018(4)
C10_1 0.078(4) 0.114(5) 0.084(4) 0.031(4) 0.028(4) -0.019(4)
C11_1 0.052(3) 0.100(4) 0.096(5) 0.015(4) 0.015(3) 0.018(3)
C12_1 0.053(3) 0.101(4) 0.097(5) 0.015(4) 0.016(3) 0.019(3)
C13_1 0.054(3) 0.101(4) 0.096(5) 0.013(4) 0.016(3) 0.020(3)
C14_1 0.054(3) 0.100(4) 0.096(5) 0.013(4) 0.015(3) 0.019(3)
C15_1 0.053(3) 0.100(4) 0.095(5) 0.015(4) 0.015(3) 0.018(3)
O1_2 0.043(2) 0.080(3) 0.050(3) 0.003(2) 0.012(2) -0.001(2)
O2_2 0.045(2) 0.080(3) 0.051(3) 0.005(2) 0.011(2) 0.000(2)
O3_2 0.044(2) 0.079(3) 0.054(3) 0.001(2) 0.009(2) 0.002(2)
O4_2 0.045(2) 0.077(3) 0.054(3) 0.002(2) 0.010(2) 0.002(2)
O5_2 0.064(3) 0.088(3) 0.077(3) -0.007(2) 0.012(2) 0.001(2)
C1_2 0.044(2) 0.080(2) 0.052(2) 0.004(2) 0.0116(19) -0.0003(19)
C2_2 0.045(2) 0.078(2) 0.054(2) 0.001(2) 0.011(2) 0.001(2)
C3_2 0.0451(19) 0.079(2) 0.055(2) 0.002(2) 0.0117(19) 0.0007(19)
C4_2 0.049(2) 0.081(2) 0.060(2) -0.001(2) 0.012(2) 0.002(2)
C5_2 0.054(2) 0.083(2) 0.066(2) -0.003(2) 0.011(2) 0.001(2)
C6_2 0.049(2) 0.081(2) 0.061(2) -0.001(2) 0.011(2) 0.001(2)
C7_2 0.0460(19) 0.079(2) 0.056(2) 0.001(2) 0.0104(19) 0.0013(19)
C8_2 0.0448(19) 0.078(2) 0.054(2) 0.001(2) 0.010(2) 0.002(2)
C9_2 0.073(3) 0.095(3) 0.083(3) -0.008(3) 0.014(3) 0.000(3)
C10_2 0.080(3) 0.100(4) 0.086(3) -0.008(3) 0.016(3) -0.002(3)
C11_2 0.096(5) 0.111(5) 0.093(5) -0.003(4) 0.018(4) -0.007(5)
O1_3 0.045(2) 0.116(2) 0.057(2) 0.018(2) 0.0085(19) -0.001(2)
O2_3 0.0464(19) 0.119(3) 0.057(2) 0.020(2) 0.0080(19) -0.001(2)
O3_3 0.047(2) 0.113(2) 0.059(2) 0.016(2) 0.0089(19) -0.001(2)
O4_3 0.0470(19) 0.114(2) 0.057(2) 0.019(2) 0.0116(19) 0.001(2)
O5_3 0.0541(18) 0.127(2) 0.0652(18) 0.0171(18) 0.0066(17) -0.0010(18)
O5A_3 0.0541(18) 0.127(2) 0.0652(18) 0.0171(18) 0.0066(17) -0.0010(18)
C1_3 0.0476(14) 0.1197(17) 0.0586(15) 0.0186(16) 0.0086(14) -0.0012(15)
C2_3 0.0494(10) 0.1215(11) 0.0611(10) 0.0186(10) 0.0084(10) -0.0005(10)
C3_3 0.0495(10) 0.1220(11) 0.0609(10) 0.0184(10) 0.0081(10) -0.0007(10)
C4_3 0.0504(11) 0.1229(12) 0.0615(11) 0.0181(11) 0.0081(11) -0.0007(11)
C5_3 0.0515(13) 0.1242(14) 0.0628(13) 0.0177(13) 0.0078(13) -0.0008(13)
C6_3 0.0504(11) 0.1222(12) 0.0618(11) 0.0183(11) 0.0082(11) -0.0007(11)
C7_3 0.0495(10) 0.1212(11) 0.0611(10) 0.0185(10) 0.0087(10) -0.0006(10)
C2A_3 0.0494(10) 0.1215(11) 0.0611(10) 0.0186(10) 0.0084(10) -0.0005(10)
C3A_3 0.0495(10) 0.1220(11) 0.0609(10) 0.0184(10) 0.0081(10) -0.0007(10)
C4A_3 0.0504(11) 0.1229(12) 0.0615(11) 0.0181(11) 0.0081(11) -0.0007(11)
C5A_3 0.0515(13) 0.1242(14) 0.0628(13) 0.0177(13) 0.0078(13) -0.0008(13)
C6A_3 0.0504(11) 0.1222(12) 0.0618(11) 0.0183(11) 0.0082(11) -0.0007(11)
C7A_3 0.0495(10) 0.1212(11) 0.0611(10) 0.0185(10) 0.0087(10) -0.0006(10)
C8_3 0.0482(14) 0.1173(17) 0.0597(15) 0.0183(15) 0.0094(14) -0.0005(15)
C9_3 0.056(2) 0.129(2) 0.067(2) 0.017(2) 0.006(2) -0.001(2)
C9A_3 0.056(2) 0.129(2) 0.067(2) 0.017(2) 0.006(2) -0.001(2)
C10_3 0.058(3) 0.130(3) 0.068(3) 0.016(2) 0.006(2) -0.001(3)
C10A_3 0.058(3) 0.130(3) 0.068(3) 0.016(2) 0.006(2) -0.001(3)
C11_3 0.061(4) 0.132(4) 0.069(3) 0.015(3) 0.006(3) -0.001(4)
C11A_3 0.061(4) 0.132(4) 0.069(3) 0.015(3) 0.006(3) -0.001(4)
Zr1_4 0.0397(6) 0.0791(8) 0.0444(6) 0.0059(5) 0.0110(5) 0.0063(5)
Zr2_4 0.0432(6) 0.0791(8) 0.0462(6) -0.0026(5) 0.0073(5) 0.0056(5)
Zr3_4 0.0383(6) 0.0815(8) 0.0411(6) 0.0075(5) 0.0086(5) 0.0014(5)
O1_4 0.047(4) 0.086(5) 0.046(3) 0.000(3) 0.009(3) 0.009(3)
O2_4 0.051(4) 0.086(4) 0.042(3) 0.004(3) 0.010(3) 0.002(3)
O3_4 0.041(4) 0.088(4) 0.052(4) 0.013(3) 0.008(3) 0.006(3)
O4_4 0.046(3) 0.082(4) 0.041(3) 0.006(3) 0.006(3) 0.007(2)
C1_4 0.057(3) 0.090(4) 0.077(4) 0.017(3) 0.003(3) 0.016(3)
C2_4 0.056(3) 0.090(4) 0.077(4) 0.018(3) 0.003(3) 0.015(3)
C3_4 0.057(3) 0.091(4) 0.077(4) 0.018(3) 0.003(3) 0.015(3)
C4_4 0.058(3) 0.090(4) 0.077(4) 0.019(3) 0.003(3) 0.015(3)
C5_4 0.058(3) 0.090(4) 0.078(4) 0.018(3) 0.003(3) 0.015(3)
C6_4 0.082(4) 0.111(5) 0.064(3) -0.022(3) -0.020(3) 0.000(4)
C7_4 0.082(4) 0.110(5) 0.066(3) -0.022(3) -0.021(3) -0.001(4)
C8_4 0.081(4) 0.110(5) 0.066(3) -0.022(3) -0.021(3) -0.002(4)
C9_4 0.082(4) 0.111(5) 0.066(3) -0.022(3) -0.021(3) 0.000(4)
C10_4 0.083(4) 0.111(5) 0.064(3) -0.022(3) -0.022(3) 0.000(4)
C11_4 0.055(3) 0.091(4) 0.074(4) 0.019(3) 0.013(3) -0.007(3)
C12_4 0.055(3) 0.091(4) 0.074(4) 0.020(3) 0.012(3) -0.007(3)
C13_4 0.055(3) 0.091(4) 0.074(4) 0.020(3) 0.011(3) -0.007(3)
C14_4 0.055(3) 0.091(3) 0.075(4) 0.019(3) 0.011(3) -0.007(3)
C15_4 0.055(3) 0.091(4) 0.075(4) 0.019(3) 0.011(3) -0.007(3)
O1_5 0.073(3) 0.095(3) 0.048(2) 0.001(2) 0.006(2) 0.010(3)
O2_5 0.072(3) 0.095(3) 0.050(2) 0.002(2) 0.005(2) 0.010(3)
O3_5 0.072(3) 0.102(3) 0.051(3) -0.007(3) 0.012(3) 0.011(3)
O4_5 0.072(3) 0.103(3) 0.052(3) -0.008(3) 0.012(3) 0.011(3)
O5_5 0.121(3) 0.121(3) 0.090(3) -0.005(3) 0.005(3) 0.017(3)
C1_5 0.076(3) 0.097(3) 0.052(2) 0.001(2) 0.006(2) 0.011(2)
C2_5 0.084(3) 0.104(3) 0.057(2) -0.004(2) 0.008(2) 0.013(3)
C3_5 0.086(3) 0.103(3) 0.058(2) -0.002(2) 0.007(2) 0.013(2)
C4_5 0.097(3) 0.108(3) 0.067(2) -0.003(2) 0.005(2) 0.015(3)
C5_5 0.106(3) 0.113(3) 0.074(2) -0.005(2) 0.005(2) 0.015(3)
C6_5 0.097(3) 0.110(3) 0.067(2) -0.006(2) 0.007(2) 0.015(3)
C7_5 0.085(3) 0.106(3) 0.058(2) -0.006(2) 0.008(2) 0.014(3)
C8_5 0.076(3) 0.103(3) 0.053(2) -0.007(2) 0.011(2) 0.012(3)
C9_5 0.128(4) 0.128(4) 0.100(3) -0.004(3) 0.007(3) 0.016(4)
C10_5 0.132(4) 0.134(4) 0.107(4) -0.005(4) 0.010(4) 0.014(4)
C11_5 0.135(5) 0.145(6) 0.121(5) -0.006(5) 0.014(5) 0.011(5)
Cl1_6 0.090(3) 0.097(3) 0.067(2) 0.012(2) -0.0049(19) -0.014(2)
Cl2_6 0.050(2) 0.091(3) 0.114(3) -0.006(2) 0.0130(19) 0.0033(19)

loop_
_atom_type_symbol
_atom_type_description
_atom_type_scat_dispersion_real
_atom_type_scat_dispersion_imag
_atom_type_scat_source
C C 0.0181 0.0091 'International Tables Vol C Tables 4.2.6.8 and 6.1.1.4'
Cl Cl 0.3639 0.7018 'International Tables Vol C Tables 4.2.6.8 and 6.1.1.4'
H H 0.0000 0.0000 'International Tables Vol C Tables 4.2.6.8 and 6.1.1.4'
N N 0.0311 0.0180 'International Tables Vol C Tables 4.2.6.8 and 6.1.1.4'
O O 0.0492 0.0322 'International Tables Vol C Tables 4.2.6.8 and 6.1.1.4'
Zr Zr -0.1862 2.2449 'International Tables Vol C Tables 4.2.6.8 and 6.1.1.4'

loop_
_exptl_crystal_face_index_h
_exptl_crystal_face_index_k
_exptl_crystal_face_index_l
_exptl_crystal_face_perp_dist
-1.00 0.00 0.00 0.1190
0.00 0.00 -1.00 0.0480
-1.00 -3.00 0.00 0.0060
1.00 3.00 0.00 0.0140
1.00 0.00 3.00 0.0120
-1.00 0.00 3.00 0.0280
0.00 -1.00 0.00 0.0070
3.00 1.00 -2.00 0.0610

loop_
_geom_angle_atom_site_label_1
_geom_angle_atom_site_label_2
_geom_angle_atom_site_label_3
_geom_angle
_geom_angle_site_symmetry_1
_geom_angle_site_symmetry_3
_geom_angle_publ_flag
O1_1 Zr1_1 C1_1 90.0(4) . . ?
O1_1 Zr1_1 C2_1 121.5(4) . . ?
O1_1 Zr1_1 C4_1 105.3(4) . . ?
O1_1 Zr1_1 C5_1 80.8(4) . . ?
O1_1 Zr1_1 O1_2 152.1(3) . . ?
O1_1 Zr1_1 O1_3 85.2(3) . . ?
O3_1 Zr1_1 O1_1 92.5(3) . . ?
O3_1 Zr1_1 C1_1 85.7(4) . . ?
O3_1 Zr1_1 C2_1 82.4(4) . . ?
O3_1 Zr1_1 C4_1 134.1(4) . . ?
O3_1 Zr1_1 C5_1 115.5(4) . . ?
O3_1 Zr1_1 O1_2 84.4(3) . . ?
O3_1 Zr1_1 O1_3 151.9(3) . . ?
O4_1 Zr1_1 O1_1 72.2(3) . . ?
O4_1 Zr1_1 O3_1 73.6(3) . . ?
O4_1 Zr1_1 C1_1 151.7(4) . . ?
O4_1 Zr1_1 C2_1 153.1(4) . . ?
O4_1 Zr1_1 C4_1 152.0(4) . . ?
O4_1 Zr1_1 C5_1 152.1(4) . . ?
O4_1 Zr1_1 O1_2 80.3(3) . . ?
O4_1 Zr1_1 O1_3 79.1(3) . . ?
C1_1 Zr1_1 C2_1 31.7(5) . . ?
C1_1 Zr1_1 C4_1 53.2(5) . . ?
C2_1 Zr1_1 C4_1 52.2(5) . . ?
C5_1 Zr1_1 C1_1 31.0(5) . . ?
C5_1 Zr1_1 C2_1 51.4(5) . . ?
C5_1 Zr1_1 C4_1 32.7(5) . . ?
O1_2 Zr1_1 C1_1 117.3(4) . . ?
O1_2 Zr1_1 C2_1 85.6(4) . . ?
O1_2 Zr1_1 C4_1 96.5(4) . . ?
O1_2 Zr1_1 C5_1 125.5(4) . . ?
O1_3 Zr1_1 C1_1 122.2(5) . . ?
O1_3 Zr1_1 C2_1 122.4(4) . . ?
O1_3 Zr1_1 C4_1 72.9(4) . . ?
O1_3 Zr1_1 C5_1 91.8(5) . . ?
O1_3 Zr1_1 O1_2 84.7(3) . . ?
O1_1 Zr2_1 C6_1 77.3(4) . . ?
O1_1 Zr2_1 C8_1 127.5(5) . . ?
O1_1 Zr2_1 C9_1 125.0(5) . . ?
O1_1 Zr2_1 C10_1 93.2(5) . . ?
O1_1 Zr2_1 O2_3 87.7(3) . . ?
O1_1 Zr2_1 O3_5 155.3(3) . 2_655 ?
O2_1 Zr2_1 O1_1 92.1(3) . . ?
O2_1 Zr2_1 C6_1 110.4(4) . . ?
O2_1 Zr2_1 C8_1 116.6(4) . . ?
O2_1 Zr2_1 C9_1 83.9(4) . . ?
O2_1 Zr2_1 C10_1 81.7(5) . . ?
O2_1 Zr2_1 O2_3 151.3(3) . . ?
O2_1 Zr2_1 O3_5 83.5(4) . 2_655 ?
O4_1 Zr2_1 O1_1 73.6(3) . . ?
O4_1 Zr2_1 O2_1 73.3(3) . . ?
O4_1 Zr2_1 C6_1 150.8(4) . . ?
O4_1 Zr2_1 C8_1 153.5(5) . . ?
O4_1 Zr2_1 C9_1 151.6(5) . . ?
O4_1 Zr2_1 C10_1 151.0(5) . . ?
O4_1 Zr2_1 O2_3 79.2(3) . . ?
O4_1 Zr2_1 O3_5 81.9(3) . 2_655 ?
C8_1 Zr2_1 C6_1 52.4(6) . . ?
C9_1 Zr2_1 C6_1 53.9(6) . . ?
C9_1 Zr2_1 C8_1 34.0(5) . . ?
C10_1 Zr2_1 C6_1 32.6(5) . . ?
C10_1 Zr2_1 C8_1 53.3(6) . . ?
C10_1 Zr2_1 C9_1 31.9(5) . . ?
O2_3 Zr2_1 C6_1 97.5(5) . . ?
O2_3 Zr2_1 C8_1 85.3(4) . . ?
O2_3 Zr2_1 C9_1 119.2(4) . . ?
O2_3 Zr2_1 C10_1 126.9(5) . . ?
O3_5 Zr2_1 C6_1 127.0(5) 2_655 . ?
O3_5 Zr2_1 C8_1 75.3(5) 2_655 . ?
O3_5 Zr2_1 C9_1 78.8(5) 2_655 . ?
O3_5 Zr2_1 C10_1 110.1(5) 2_655 . ?
O3_5 Zr2_1 O2_3 84.8(4) 2_655 . ?
O2_1 Zr3_1 O3_1 93.8(3) . . ?
O2_1 Zr3_1 C12_1 78.6(4) . . ?
O2_1 Zr3_1 C13_1 94.0(4) . . ?
O2_1 Zr3_1 C14_1 124.8(4) . . ?
O2_1 Zr3_1 C15_1 128.9(4) . . ?
O2_1 Zr3_1 O2_2 151.7(3) . . ?
O2_1 Zr3_1 O4_5 84.7(3) . 2_655 ?
O3_1 Zr3_1 C12_1 105.6(4) . . ?
O3_1 Zr3_1 C13_1 133.0(4) . . ?
O3_1 Zr3_1 C14_1 119.8(4) . . ?
O3_1 Zr3_1 C15_1 89.1(4) . . ?
O3_1 Zr3_1 O2_2 85.7(3) . . ?
O3_1 Zr3_1 O4_5 153.6(3) . 2_655 ?
O4_1 Zr3_1 O2_1 72.7(3) . . ?
O4_1 Zr3_1 O3_1 73.8(3) . . ?
O4_1 Zr3_1 C12_1 151.1(4) . . ?
O4_1 Zr3_1 C13_1 151.9(4) . . ?
O4_1 Zr3_1 C14_1 153.4(4) . . ?
O4_1 Zr3_1 C15_1 154.1(4) . . ?
O4_1 Zr3_1 O2_2 80.0(3) . . ?
O4_1 Zr3_1 O4_5 80.6(3) . 2_655 ?
C13_1 Zr3_1 C12_1 32.3(5) . . ?
C14_1 Zr3_1 C12_1 52.2(5) . . ?
C14_1 Zr3_1 C13_1 30.9(4) . . ?
C15_1 Zr3_1 C12_1 51.8(5) . . ?
C15_1 Zr3_1 C13_1 51.4(5) . . ?
C15_1 Zr3_1 C14_1 31.1(5) . . ?
O2_2 Zr3_1 C12_1 128.8(4) . . ?
O2_2 Zr3_1 C13_1 107.0(4) . . ?
O2_2 Zr3_1 C14_1 78.5(4) . . ?
O2_2 Zr3_1 C15_1 79.4(4) . . ?
O4_5 Zr3_1 C12_1 100.0(4) 2_655 . ?
O4_5 Zr3_1 C13_1 73.4(5) 2_655 . ?
O4_5 Zr3_1 C14_1 81.4(5) 2_655 . ?
O4_5 Zr3_1 C15_1 112.3(5) 2_655 . ?
O4_5 Zr3_1 O2_2 83.5(3) 2_655 . ?
Zr1_1 O1_1 H1_1 128.0 . . ?
Zr2_1 O1_1 Zr1_1 104.0(4) . . ?
Zr2_1 O1_1 H1_1 128.0 . . ?
Zr2_1 O2_1 H2_1 127.7 . . ?
Zr3_1 O2_1 Zr2_1 104.5(3) . . ?
Zr3_1 O2_1 H2_1 127.7 . . ?
Zr1_1 O3_1 H3_1 127.9 . . ?
Zr3_1 O3_1 Zr1_1 104.1(3) . . ?
Zr3_1 O3_1 H3_1 127.9 . . ?
Zr2_1 O4_1 Zr1_1 108.6(4) . . ?
Zr2_1 O4_1 Zr3_1 108.1(3) . . ?
Zr3_1 O4_1 Zr1_1 107.3(3) . . ?
Zr1_1 C1_1 H1A_1 117.5 . . ?
C2_1 C1_1 Zr1_1 74.7(8) . . ?
C2_1 C1_1 H1A_1 126.7 . . ?
C5_1 C1_1 Zr1_1 73.2(9) . . ?
C5_1 C1_1 H1A_1 126.7 . . ?
C5_1 C1_1 C2_1 106.7(15) . . ?
Zr1_1 C2_1 H2A_1 118.3 . . ?
C1_1 C2_1 Zr1_1 73.6(8) . . ?
C1_1 C2_1 H2A_1 126.0 . . ?
C1_1 C2_1 C3_1 108.0(15) . . ?
C3_1 C2_1 Zr1_1 74.1(8) . . ?
C3_1 C2_1 H2A_1 126.0 . . ?
Zr1_1 C3_1 H3A_1 117.9 . . ?
C2_1 C3_1 Zr1_1 73.8(8) . . ?
C2_1 C3_1 H3A_1 125.6 . . ?
C4_1 C3_1 Zr1_1 74.7(8) . . ?
C4_1 C3_1 C2_1 108.8(15) . . ?
C4_1 C3_1 H3A_1 125.6 . . ?
Zr1_1 C4_1 H4_1 118.5 . . ?
C3_1 C4_1 Zr1_1 74.8(9) . . ?
C3_1 C4_1 H4_1 127.0 . . ?
C3_1 C4_1 C5_1 106.0(15) . . ?
C5_1 C4_1 Zr1_1 71.8(8) . . ?
C5_1 C4_1 H4_1 127.0 . . ?
Zr1_1 C5_1 H5_1 115.8 . . ?
C1_1 C5_1 Zr1_1 75.8(9) . . ?
C1_1 C5_1 C4_1 110.4(15) . . ?
C1_1 C5_1 H5_1 124.8 . . ?
C4_1 C5_1 Zr1_1 75.5(8) . . ?
C4_1 C5_1 H5_1 124.8 . . ?
Zr2_1 C6_1 H6_1 117.8 . . ?
C7_1 C6_1 Zr2_1 75.8(9) . . ?
C7_1 C6_1 H6_1 127.3 . . ?
C10_1 C6_1 Zr2_1 71.3(9) . . ?
C10_1 C6_1 H6_1 127.3 . . ?
C10_1 C6_1 C7_1 105.3(17) . . ?
Zr2_1 C7_1 H7_1 121.9 . . ?
C6_1 C7_1 Zr2_1 71.9(9) . . ?
C6_1 C7_1 H7_1 125.1 . . ?
C8_1 C7_1 Zr2_1 72.7(10) . . ?
C8_1 C7_1 C6_1 109.7(17) . . ?
C8_1 C7_1 H7_1 125.1 . . ?
Zr2_1 C8_1 H8_1 117.5 . . ?
C7_1 C8_1 Zr2_1 77.7(10) . . ?
C7_1 C8_1 H8_1 125.3 . . ?
C7_1 C8_1 C9_1 109.3(17) . . ?
C9_1 C8_1 Zr2_1 71.2(8) . . ?
C9_1 C8_1 H8_1 125.3 . . ?
Zr2_1 C9_1 H9_1 116.3 . . ?
C8_1 C9_1 Zr2_1 74.8(8) . . ?
C8_1 C9_1 H9_1 127.4 . . ?
C10_1 C9_1 Zr2_1 73.9(8) . . ?
C10_1 C9_1 C8_1 105.1(17) . . ?
C10_1 C9_1 H9_1 127.4 . . ?
Zr2_1 C10_1 H10_1 116.7 . . ?
C6_1 C10_1 Zr2_1 76.1(8) . . ?
C6_1 C10_1 H10_1 124.8 . . ?
C9_1 C10_1 Zr2_1 74.2(9) . . ?
C9_1 C10_1 C6_1 110.5(17) . . ?
C9_1 C10_1 H10_1 124.8 . . ?
Zr3_1 C11_1 H11_1 118.4 . . ?
C12_1 C11_1 Zr3_1 73.7(8) . . ?
C12_1 C11_1 H11_1 128.1 . . ?
C15_1 C11_1 Zr3_1 72.1(9) . . ?
C15_1 C11_1 H11_1 128.1 . . ?
C15_1 C11_1 C12_1 103.9(15) . . ?
Zr3_1 C12_1 H12_1 118.6 . . ?
C11_1 C12_1 Zr3_1 73.9(8) . . ?
C11_1 C12_1 H12_1 126.2 . . ?
C13_1 C12_1 Zr3_1 73.2(8) . . ?
C13_1 C12_1 C11_1 107.6(14) . . ?
C13_1 C12_1 H12_1 126.2 . . ?
Zr3_1 C13_1 H13_1 117.4 . . ?
C12_1 C13_1 Zr3_1 74.5(9) . . ?
C12_1 C13_1 H13_1 126.0 . . ?
C14_1 C13_1 Zr3_1 74.1(9) . . ?
C14_1 C13_1 C12_1 108.0(15) . . ?
C14_1 C13_1 H13_1 126.0 . . ?
Zr3_1 C14_1 H14_1 117.5 . . ?
C13_1 C14_1 Zr3_1 75.0(9) . . ?
C13_1 C14_1 H14_1 125.9 . . ?
C13_1 C14_1 C15_1 108.3(16) . . ?
C15_1 C14_1 Zr3_1 73.6(10) . . ?
C15_1 C14_1 H14_1 125.9 . . ?
Zr3_1 C15_1 H15_1 116.1 . . ?
C11_1 C15_1 Zr3_1 76.2(9) . . ?
C11_1 C15_1 H15_1 123.9 . . ?
C14_1 C15_1 Zr3_1 75.3(9) . . ?
C14_1 C15_1 C11_1 112.2(15) . . ?
C14_1 C15_1 H15_1 123.9 . . ?
C1_2 O1_2 Zr1_1 133.0(7) . . ?
C1_2 O2_2 Zr3_1 128.5(8) . . ?
C8_2 O3_2 Zr2_4 131.0(8) . . ?
C8_2 O4_2 Zr3_4 131.0(8) . . ?
C9_2 O5_2 C5_2 122.0(11) . . ?
O1_2 C1_2 O2_2 124.7(11) . . ?
O1_2 C1_2 C3_2 117.9(11) . . ?
O2_2 C1_2 C3_2 117.3(12) . . ?
C3_2 C2_2 H2_2 120.1 . . ?
C3_2 C2_2 C7_2 119.7(13) . . ?
C7_2 C2_2 H2_2 120.1 . . ?
C2_2 C3_2 C1_2 116.9(12) . . ?
C2_2 C3_2 C4_2 121.8(12) . . ?
C4_2 C3_2 C1_2 121.4(11) . . ?
C3_2 C4_2 H4_2 120.5 . . ?
C5_2 C4_2 C3_2 119.0(12) . . ?
C5_2 C4_2 H4_2 120.5 . . ?
O5_2 C5_2 C4_2 124.4(12) . . ?
O5_2 C5_2 C6_2 115.1(12) . . ?
C4_2 C5_2 C6_2 120.5(13) . . ?
C5_2 C6_2 H6_2 119.9 . . ?
C7_2 C6_2 C5_2 120.2(12) . . ?
C7_2 C6_2 H6_2 119.9 . . ?
C2_2 C7_2 C8_2 120.3(12) . . ?
C6_2 C7_2 C2_2 118.7(11) . . ?
C6_2 C7_2 C8_2 121.0(12) . . ?
O3_2 C8_2 C7_2 116.0(11) . . ?
O4_2 C8_2 O3_2 124.7(11) . . ?
O4_2 C8_2 C7_2 119.3(12) . . ?
O5_2 C9_2 H9A_2 109.7 . . ?
O5_2 C9_2 H9B_2 109.7 . . ?
O5_2 C9_2 C10_2 109.9(14) . . ?
H9A_2 C9_2 H9B_2 108.2 . . ?
C10_2 C9_2 H9A_2 109.7 . . ?
C10_2 C9_2 H9B_2 109.7 . . ?
C11_2 C10_2 C9_2 173.0(18) . . ?
C10_2 C11_2 H11_2 180.0 . . ?
C1_3 O1_3 Zr1_1 131.0(8) . . ?
C1_3 O2_3 Zr2_1 130.0(9) . . ?
C8_3 O3_3 Zr2_4 129.1(9) . . ?
C8_3 O4_3 Zr1_4 128.7(8) . . ?
C5_3 O5_3 C9_3 115.3(15) . . ?
C5A_3 O5A_3 C9A_3 112.0(13) . . ?
O1_3 C1_3 C3_3 115.1(11) . . ?
O1_3 C1_3 C3A_3 115.1(11) . . ?
O2_3 C1_3 O1_3 123.5(12) . . ?
O2_3 C1_3 C3_3 120.8(12) . . ?
O2_3 C1_3 C3A_3 120.8(12) . . ?
C3_3 C2_3 H2_3 120.0 . . ?
C3_3 C2_3 C7_3 120.0 . . ?
C7_3 C2_3 H2_3 120.0 . . ?
C2_3 C3_3 C1_3 120.8(9) . . ?
C2_3 C3_3 C4_3 120.0 . . ?
C4_3 C3_3 C1_3 118.0(9) . . ?
C3_3 C4_3 H4_3 120.0 . . ?
C5_3 C4_3 C3_3 120.0 . . ?
C5_3 C4_3 H4_3 120.0 . . ?
C4_3 C5_3 O5_3 118.1(11) . . ?
C4_3 C5_3 C6_3 120.0 . . ?
C6_3 C5_3 O5_3 121.6(11) . . ?
C5_3 C6_3 H6_3 120.0 . . ?
C7_3 C6_3 C5_3 120.0 . . ?
C7_3 C6_3 H6_3 120.0 . . ?
C2_3 C7_3 C8_3 121.8(9) . . ?
C6_3 C7_3 C2_3 120.0 . . ?
C6_3 C7_3 C8_3 117.4(9) . . ?
C3A_3 C2A_3 H2A_3 118.6 . . ?
C3A_3 C2A_3 C7A_3 122.8(14) . . ?
C7A_3 C2A_3 H2A_3 118.6 . . ?
C2A_3 C3A_3 C1_3 122.0(13) . . ?
C2A_3 C3A_3 C4A_3 112.4(13) . . ?
C4A_3 C3A_3 C1_3 111.7(11) . . ?
C3A_3 C4A_3 H4A_3 120.0 . . ?
C5A_3 C4A_3 C3A_3 120.0(8) . . ?
C5A_3 C4A_3 H4A_3 120.0 . . ?
C4A_3 C5A_3 O5A_3 113.4(12) . . ?
C6A_3 C5A_3 O5A_3 126.6(12) . . ?
C6A_3 C5A_3 C4A_3 120.0 . . ?
C5A_3 C6A_3 H6A_3 120.5 . . ?
C5A_3 C6A_3 C7A_3 118.9(8) . . ?
C7A_3 C6A_3 H6A_3 120.5 . . ?
C2A_3 C7A_3 C8_3 121.8(13) . . ?
C6A_3 C7A_3 C2A_3 114.8(13) . . ?
C6A_3 C7A_3 C8_3 111.2(11) . . ?
O3_3 C8_3 C7_3 115.6(11) . . ?
O3_3 C8_3 C7A_3 115.6(11) . . ?
O4_3 C8_3 O3_3 126.3(12) . . ?
O4_3 C8_3 C7_3 117.9(12) . . ?
O4_3 C8_3 C7A_3 117.9(12) . . ?
O5_3 C9_3 H9A_3 111.3 . . ?
O5_3 C9_3 H9B_3 111.3 . . ?
H9A_3 C9_3 H9B_3 109.2 . . ?
C10_3 C9_3 O5_3 102.4(14) . . ?
C10_3 C9_3 H9A_3 111.3 . . ?
C10_3 C9_3 H9B_3 111.3 . . ?
O5A_3 C9A_3 H9AA_3 111.2 . . ?
O5A_3 C9A_3 H9AB_3 111.2 . . ?
H9AA_3 C9A_3 H9AB_3 109.1 . . ?
C10A_3 C9A_3 O5A_3 102.8(13) . . ?
C10A_3 C9A_3 H9AA_3 111.2 . . ?
C10A_3 C9A_3 H9AB_3 111.2 . . ?
C11_3 C10_3 C9_3 154(3) . . ?
C11A_3 C10A_3 C9A_3 162(3) . . ?
C10_3 C11_3 H11_3 180.0 . . ?
C10A_3 C11A_3 H11A_3 180.0 . . ?
O4_3 Zr1_4 C1_4 119.6(4) . . ?
O4_3 Zr1_4 C2_4 126.7(4) . . ?
O4_3 Zr1_4 C4_4 75.4(4) . . ?
O4_3 Zr1_4 C5_4 88.1(4) . . ?
O4_3 Zr1_4 O1_5 83.4(4) . . ?
O1_4 Zr1_4 O4_3 87.4(3) . . ?
O1_4 Zr1_4 C1_4 84.2(4) . . ?
O1_4 Zr1_4 C2_4 115.0(4) . . ?
O1_4 Zr1_4 C4_4 108.4(4) . . ?
O1_4 Zr1_4 C5_4 80.0(4) . . ?
O1_4 Zr1_4 O1_5 153.6(3) . . ?
O3_4 Zr1_4 O4_3 150.9(3) . . ?
O3_4 Zr1_4 O1_4 91.9(3) . . ?
O3_4 Zr1_4 C1_4 89.2(4) . . ?
O3_4 Zr1_4 C2_4 79.7(4) . . ?
O3_4 Zr1_4 C4_4 131.8(4) . . ?
O3_4 Zr1_4 C5_4 120.5(4) . . ?
O3_4 Zr1_4 O1_5 84.5(3) . . ?
O4_4 Zr1_4 O4_3 79.0(3) . . ?
O4_4 Zr1_4 O1_4 73.7(3) . . ?
O4_4 Zr1_4 O3_4 72.9(3) . . ?
O4_4 Zr1_4 C1_4 150.8(4) . . ?
O4_4 Zr1_4 C2_4 151.6(4) . . ?
O4_4 Zr1_4 C4_4 154.1(4) . . ?
O4_4 Zr1_4 C5_4 151.0(4) . . ?
O4_4 Zr1_4 O1_5 80.3(3) . . ?
C2_4 Zr1_4 C1_4 32.2(5) . . ?
C2_4 Zr1_4 C4_4 52.1(5) . . ?
C4_4 Zr1_4 C1_4 51.8(5) . . ?
C5_4 Zr1_4 C1_4 31.5(4) . . ?
C5_4 Zr1_4 C2_4 53.2(5) . . ?
C5_4 Zr1_4 C4_4 32.0(4) . . ?
O1_5 Zr1_4 C1_4 121.8(4) . . ?
O1_5 Zr1_4 C2_4 90.1(4) . . ?
O1_5 Zr1_4 C4_4 93.1(4) . . ?
O1_5 Zr1_4 C5_4 124.2(4) . . ?
O3_2 Zr2_4 C6_4 121.9(4) . . ?
O3_2 Zr2_4 C8_4 92.1(4) . . ?
O3_2 Zr2_4 C9_4 73.9(4) . . ?
O3_2 Zr2_4 C10_4 89.9(4) . . ?
O3_3 Zr2_4 O3_2 85.2(3) . . ?
O3_3 Zr2_4 C6_4 119.3(5) . . ?
O3_3 Zr2_4 C8_4 74.8(5) . . ?
O3_3 Zr2_4 C9_4 97.9(5) . . ?
O3_3 Zr2_4 C10_4 127.5(5) . . ?
O1_4 Zr2_4 O3_2 153.0(3) . . ?
O1_4 Zr2_4 O3_3 85.2(3) . . ?
O1_4 Zr2_4 C6_4 84.6(4) . . ?
O1_4 Zr2_4 C8_4 109.5(5) . . ?
O1_4 Zr2_4 C9_4 132.4(5) . . ?
O1_4 Zr2_4 C10_4 115.8(4) . . ?
O2_4 Zr2_4 O3_2 85.5(3) . . ?
O2_4 Zr2_4 O3_3 152.0(3) . . ?
O2_4 Zr2_4 O1_4 91.3(3) . . ?
O2_4 Zr2_4 C6_4 87.9(5) . . ?
O2_4 Zr2_4 C8_4 132.0(5) . . ?
O2_4 Zr2_4 C9_4 104.8(5) . . ?
O2_4 Zr2_4 C10_4 78.9(5) . . ?
O4_4 Zr2_4 O3_2 79.7(3) . . ?
O4_4 Zr2_4 O3_3 79.0(3) . . ?
O4_4 Zr2_4 O1_4 73.8(3) . . ?
O4_4 Zr2_4 O2_4 73.3(3) . . ?
O4_4 Zr2_4 C6_4 150.7(4) . . ?
O4_4 Zr2_4 C8_4 153.1(4) . . ?
O4_4 Zr2_4 C9_4 153.5(4) . . ?
O4_4 Zr2_4 C10_4 150.9(5) . . ?
C6_4 Zr2_4 C8_4 53.4(5) . . ?
C6_4 Zr2_4 C9_4 52.5(5) . . ?
C6_4 Zr2_4 C10_4 32.5(5) . . ?
C8_4 Zr2_4 C9_4 30.8(5) . . ?
C10_4 Zr2_4 C8_4 53.1(6) . . ?
C10_4 Zr2_4 C9_4 31.9(5) . . ?
O4_2 Zr3_4 C11_4 120.9(4) . . ?
O4_2 Zr3_4 C12_4 88.5(4) . . ?
O4_2 Zr3_4 C14_4 94.0(4) . . ?
O4_2 Zr3_4 C15_4 124.2(4) . . ?
O2_4 Zr3_4 O4_2 86.1(3) . . ?
O2_4 Zr3_4 C11_4 86.5(4) . . ?
O2_4 Zr3_4 C12_4 78.9(4) . . ?
O2_4 Zr3_4 C14_4 131.9(4) . . ?
O2_4 Zr3_4 C15_4 117.9(4) . . ?
O2_4 Zr3_4 O2_5 154.2(3) . . ?
O3_4 Zr3_4 O4_2 153.2(3) . . ?
O3_4 Zr3_4 O2_4 91.9(3) . . ?
O3_4 Zr3_4 C11_4 85.7(4) . . ?
O3_4 Zr3_4 C12_4 117.5(4) . . ?
O3_4 Zr3_4 C14_4 106.9(4) . . ?
O3_4 Zr3_4 C15_4 80.1(4) . . ?
O3_4 Zr3_4 O2_5 84.8(3) . . ?
O4_4 Zr3_4 O4_2 80.3(3) . . ?
O4_4 Zr3_4 O2_4 73.5(3) . . ?
O4_4 Zr3_4 O3_4 73.5(3) . . ?
O4_4 Zr3_4 C11_4 150.2(4) . . ?
O4_4 Zr3_4 C12_4 150.8(4) . . ?
O4_4 Zr3_4 C14_4 153.9(4) . . ?
O4_4 Zr3_4 C15_4 151.7(4) . . ?
O4_4 Zr3_4 O2_5 81.0(3) . . ?
C11_4 Zr3_4 C12_4 32.7(4) . . ?
C11_4 Zr3_4 C14_4 52.7(5) . . ?
C11_4 Zr3_4 C15_4 31.9(4) . . ?
C12_4 Zr3_4 C14_4 53.0(5) . . ?
C15_4 Zr3_4 C12_4 53.4(5) . . ?
C15_4 Zr3_4 C14_4 31.8(4) . . ?
O2_5 Zr3_4 O4_2 85.5(3) . . ?
O2_5 Zr3_4 C11_4 118.7(4) . . ?
O2_5 Zr3_4 C12_4 125.1(4) . . ?
O2_5 Zr3_4 C14_4 73.1(4) . . ?
O2_5 Zr3_4 C15_4 86.8(4) . . ?
Zr1_4 O1_4 Zr2_4 103.8(4) . . ?
Zr1_4 O1_4 H1_4 128.1 . . ?
Zr2_4 O1_4 H1_4 128.1 . . ?
Zr2_4 O2_4 Zr3_4 104.1(3) . . ?
Zr2_4 O2_4 H2_4 127.9 . . ?
Zr3_4 O2_4 H2_4 127.9 . . ?
Zr1_4 O3_4 H3_4 127.6 . . ?
Zr3_4 O3_4 Zr1_4 104.8(3) . . ?
Zr3_4 O3_4 H3_4 127.6 . . ?
Zr2_4 O4_4 Zr1_4 107.1(4) . . ?
Zr3_4 O4_4 Zr1_4 107.5(3) . . ?
Zr3_4 O4_4 Zr2_4 107.6(3) . . ?
Zr1_4 C1_4 H1A_4 119.7 . . ?
C2_4 C1_4 Zr1_4 73.2(8) . . ?
C2_4 C1_4 H1A_4 125.7 . . ?
C5_4 C1_4 Zr1_4 73.2(8) . . ?
C5_4 C1_4 H1A_4 125.7 . . ?
C5_4 C1_4 C2_4 108.7(14) . . ?
Zr1_4 C2_4 H2A_4 116.4 . . ?
C1_4 C2_4 Zr1_4 74.6(8) . . ?
C1_4 C2_4 H2A_4 126.7 . . ?
C1_4 C2_4 C3_4 106.6(14) . . ?
C3_4 C2_4 Zr1_4 74.5(8) . . ?
C3_4 C2_4 H2A_4 126.7 . . ?
Zr1_4 C3_4 H3A_4 119.0 . . ?
C2_4 C3_4 Zr1_4 72.4(8) . . ?
C2_4 C3_4 H3A_4 127.0 . . ?
C4_4 C3_4 Zr1_4 73.7(8) . . ?
C4_4 C3_4 C2_4 106.0(14) . . ?
C4_4 C3_4 H3A_4 127.0 . . ?
Zr1_4 C4_4 H4_4 118.1 . . ?
C3_4 C4_4 Zr1_4 75.8(9) . . ?
C3_4 C4_4 H4_4 123.9 . . ?
C3_4 C4_4 C5_4 112.2(14) . . ?
C5_4 C4_4 Zr1_4 73.6(8) . . ?
C5_4 C4_4 H4_4 123.9 . . ?
Zr1_4 C5_4 H5_4 116.0 . . ?
C1_4 C5_4 Zr1_4 75.2(8) . . ?
C1_4 C5_4 C4_4 106.4(15) . . ?
C1_4 C5_4 H5_4 126.8 . . ?
C4_4 C5_4 Zr1_4 74.4(8) . . ?
C4_4 C5_4 H5_4 126.8 . . ?
Zr2_4 C6_4 H6_4 117.3 . . ?
C7_4 C6_4 Zr2_4 75.3(8) . . ?
C7_4 C6_4 H6_4 125.5 . . ?
C10_4 C6_4 Zr2_4 73.8(9) . . ?
C10_4 C6_4 H6_4 125.5 . . ?
C10_4 C6_4 C7_4 109.1(16) . . ?
Zr2_4 C7_4 H7_4 119.7 . . ?
C6_4 C7_4 Zr2_4 71.4(9) . . ?
C6_4 C7_4 H7_4 128.0 . . ?
C8_4 C7_4 Zr2_4 73.1(9) . . ?
C8_4 C7_4 C6_4 104.0(16) . . ?
C8_4 C7_4 H7_4 128.0 . . ?
Zr2_4 C8_4 H8_4 117.3 . . ?
C7_4 C8_4 Zr2_4 74.4(9) . . ?
C7_4 C8_4 H8_4 125.2 . . ?
C9_4 C8_4 Zr2_4 74.9(9) . . ?
C9_4 C8_4 C7_4 109.6(17) . . ?
C9_4 C8_4 H8_4 125.2 . . ?
Zr2_4 C9_4 H9_4 120.3 . . ?
C8_4 C9_4 Zr2_4 74.3(9) . . ?
C8_4 C9_4 H9_4 124.5 . . ?
C8_4 C9_4 C10_4 110.9(17) . . ?
C10_4 C9_4 Zr2_4 72.4(9) . . ?
C10_4 C9_4 H9_4 124.5 . . ?
Zr2_4 C10_4 H10_4 116.2 . . ?
C6_4 C10_4 Zr2_4 73.7(8) . . ?
C6_4 C10_4 H10_4 126.8 . . ?
C9_4 C10_4 Zr2_4 75.7(9) . . ?
C9_4 C10_4 C6_4 106.3(17) . . ?
C9_4 C10_4 H10_4 126.8 . . ?
Zr3_4 C11_4 H11_4 117.4 . . ?
C12_4 C11_4 Zr3_4 74.1(7) . . ?
C12_4 C11_4 H11_4 125.8 . . ?
C15_4 C11_4 Zr3_4 74.6(8) . . ?
C15_4 C11_4 H11_4 125.8 . . ?
C15_4 C11_4 C12_4 108.3(14) . . ?
Zr3_4 C12_4 H12_4 117.7 . . ?
C11_4 C12_4 Zr3_4 73.2(7) . . ?
C11_4 C12_4 H12_4 126.5 . . ?
C13_4 C12_4 Zr3_4 74.8(8) . . ?
C13_4 C12_4 C11_4 107.0(13) . . ?
C13_4 C12_4 H12_4 126.5 . . ?
Zr3_4 C13_4 H13_4 118.8 . . ?
C12_4 C13_4 Zr3_4 73.0(8) . . ?
C12_4 C13_4 H13_4 126.2 . . ?
C14_4 C13_4 Zr3_4 74.0(8) . . ?
C14_4 C13_4 C12_4 107.6(13) . . ?
C14_4 C13_4 H13_4 126.2 . . ?
Zr3_4 C14_4 H14_4 118.8 . . ?
C13_4 C14_4 Zr3_4 74.2(9) . . ?
C13_4 C14_4 H14_4 125.6 . . ?
C15_4 C14_4 Zr3_4 73.3(9) . . ?
C15_4 C14_4 C13_4 108.9(14) . . ?
C15_4 C14_4 H14_4 125.6 . . ?
Zr3_4 C15_4 H15_4 117.6 . . ?
C11_4 C15_4 Zr3_4 73.5(8) . . ?
C11_4 C15_4 C14_4 108.2(13) . . ?
C11_4 C15_4 H15_4 125.9 . . ?
C14_4 C15_4 Zr3_4 74.9(8) . . ?
C14_4 C15_4 H15_4 125.9 . . ?
C1_5 O1_5 Zr1_4 131.7(8) . . ?
C1_5 O2_5 Zr3_4 131.6(10) . . ?
C8_5 O3_5 Zr2_1 131.7(10) . 2_655 ?
C8_5 O4_5 Zr3_1 130.0(10) . 2_655 ?
C5_5 O5_5 C9_5 117.2(12) . . ?
O1_5 C1_5 C3_5 116.7(13) . . ?
O2_5 C1_5 O1_5 124.9(13) . . ?
O2_5 C1_5 C3_5 118.2(14) . . ?
C3_5 C2_5 H2_5 118.1 . . ?
C7_5 C2_5 H2_5 118.1 . . ?
C7_5 C2_5 C3_5 123.8(16) . . ?
C2_5 C3_5 C1_5 123.0(15) . . ?
C4_5 C3_5 C1_5 118.4(14) . . ?
C4_5 C3_5 C2_5 118.6(14) . . ?
C3_5 C4_5 H4_5 120.3 . . ?
C3_5 C4_5 C5_5 119.3(16) . . ?
C5_5 C4_5 H4_5 120.3 . . ?
O5_5 C5_5 C4_5 122.9(15) . . ?
C6_5 C5_5 O5_5 115.4(14) . . ?
C6_5 C5_5 C4_5 120.4(17) . . ?
C5_5 C6_5 H6_5 120.5 . . ?
C5_5 C6_5 C7_5 118.9(15) . . ?
C7_5 C6_5 H6_5 120.5 . . ?
C2_5 C7_5 C6_5 118.8(15) . . ?
C2_5 C7_5 C8_5 122.9(16) . . ?
C6_5 C7_5 C8_5 118.1(14) . . ?
O3_5 C8_5 O4_5 126.4(14) . . ?
O3_5 C8_5 C7_5 117.9(14) . . ?
O4_5 C8_5 C7_5 115.6(15) . . ?
O5_5 C9_5 H9A_5 111.0 . . ?
O5_5 C9_5 H9B_5 111.0 . . ?
H9A_5 C9_5 H9B_5 109.0 . . ?
C10_5 C9_5 O5_5 104.0(12) . . ?
C10_5 C9_5 H9A_5 111.0 . . ?
C10_5 C9_5 H9B_5 111.0 . . ?
C11_5 C10_5 C9_5 171(2) . . ?
C10_5 C11_5 H11_5 180.0 . . ?

loop_
_geom_bond_atom_site_label_1
_geom_bond_atom_site_label_2
_geom_bond_distance
_geom_bond_site_symmetry_2
_geom_bond_publ_flag
Zr1_1 O1_1 2.141(8) . ?
Zr1_1 O3_1 2.125(8) . ?
Zr1_1 O4_1 2.085(7) . ?
Zr1_1 C1_1 2.546(14) . ?
Zr1_1 C2_1 2.560(13) . ?
Zr1_1 C4_1 2.563(14) . ?
Zr1_1 C5_1 2.515(15) . ?
Zr1_1 O1_2 2.170(8) . ?
Zr1_1 O1_3 2.169(9) . ?
Zr2_1 O1_1 2.116(8) . ?
Zr2_1 O2_1 2.111(8) . ?
Zr2_1 O4_1 2.045(8) . ?
Zr2_1 C6_1 2.581(16) . ?
Zr2_1 C8_1 2.571(15) . ?
Zr2_1 C9_1 2.522(13) . ?
Zr2_1 C10_1 2.518(14) . ?
Zr2_1 O2_3 2.197(8) . ?
Zr2_1 O3_5 2.195(10) 2_655 ?
Zr3_1 O2_1 2.108(8) . ?
Zr3_1 O3_1 2.123(8) . ?
Zr3_1 O4_1 2.076(8) . ?
Zr3_1 C12_1 2.574(13) . ?
Zr3_1 C13_1 2.557(15) . ?
Zr3_1 C14_1 2.547(16) . ?
Zr3_1 C15_1 2.525(15) . ?
Zr3_1 O2_2 2.230(8) . ?
Zr3_1 O4_5 2.189(9) 2_655 ?
O1_1 H1_1 0.9500 . ?
O2_1 H2_1 0.9500 . ?
O3_1 H3_1 0.9500 . ?
C1_1 H1A_1 0.9500 . ?
C1_1 C2_1 1.39(2) . ?
C1_1 C5_1 1.35(2) . ?
C2_1 H2A_1 0.9500 . ?
C2_1 C3_1 1.42(2) . ?
C3_1 H3A_1 0.9500 . ?
C3_1 C4_1 1.35(2) . ?
C4_1 H4_1 0.9500 . ?
C4_1 C5_1 1.43(2) . ?
C5_1 H5_1 0.9500 . ?
C6_1 H6_1 0.9500 . ?
C6_1 C7_1 1.45(2) . ?
C6_1 C10_1 1.43(2) . ?
C7_1 H7_1 0.9500 . ?
C7_1 C8_1 1.33(2) . ?
C8_1 H8_1 0.9500 . ?
C8_1 C9_1 1.49(2) . ?
C9_1 H9_1 0.9500 . ?
C9_1 C10_1 1.38(2) . ?
C10_1 H10_1 0.9500 . ?
C11_1 H11_1 0.9500 . ?
C11_1 C12_1 1.44(2) . ?
C11_1 C15_1 1.39(2) . ?
C12_1 H12_1 0.9500 . ?
C12_1 C13_1 1.43(2) . ?
C13_1 H13_1 0.9500 . ?
C13_1 C14_1 1.36(2) . ?
C14_1 H14_1 0.9500 . ?
C14_1 C15_1 1.36(2) . ?
C15_1 H15_1 0.9500 . ?
O1_2 C1_2 1.250(15) . ?
O2_2 C1_2 1.296(14) . ?
O3_2 C8_2 1.276(15) . ?
O3_2 Zr2_4 2.222(8) . ?
O4_2 C8_2 1.243(14) . ?
O4_2 Zr3_4 2.214(8) . ?
O5_2 C5_2 1.383(16) . ?
O5_2 C9_2 1.353(16) . ?
C1_2 C3_2 1.497(18) . ?
C2_2 H2_2 0.9500 . ?
C2_2 C3_2 1.384(17) . ?
C2_2 C7_2 1.416(17) . ?
C3_2 C4_2 1.389(18) . ?
C4_2 H4_2 0.9500 . ?
C4_2 C5_2 1.388(18) . ?
C5_2 C6_2 1.406(17) . ?
C6_2 H6_2 0.9500 . ?
C6_2 C7_2 1.404(18) . ?
C7_2 C8_2 1.461(17) . ?
C9_2 H9A_2 0.9900 . ?
C9_2 H9B_2 0.9900 . ?
C9_2 C10_2 1.41(2) . ?
C10_2 C11_2 1.25(2) . ?
C11_2 H11_2 0.9500 . ?
O1_3 C1_3 1.315(15) . ?
O2_3 C1_3 1.237(14) . ?
O3_3 C8_3 1.251(15) . ?
O3_3 Zr2_4 2.194(8) . ?
O4_3 C8_3 1.239(15) . ?
O4_3 Zr1_4 2.181(8) . ?
O5_3 C5_3 1.449(19) . ?
O5_3 C9_3 1.57(2) . ?
O5A_3 C5A_3 1.49(2) . ?
O5A_3 C9A_3 1.553(19) . ?
C1_3 C3_3 1.469(16) . ?
C1_3 C3A_3 1.469(16) . ?
C2_3 H2_3 0.9500 . ?
C2_3 C3_3 1.3900 . ?
C2_3 C7_3 1.3900 . ?
C3_3 C4_3 1.3900 . ?
C4_3 H4_3 0.9500 . ?
C4_3 C5_3 1.3900 . ?
C5_3 C6_3 1.3900 . ?
C6_3 H6_3 0.9500 . ?
C6_3 C7_3 1.3900 . ?
C7_3 C8_3 1.504(15) . ?
C2A_3 H2A_3 0.9500 . ?
C2A_3 C3A_3 1.40(2) . ?
C2A_3 C7A_3 1.34(2) . ?
C3A_3 C4A_3 1.49(2) . ?
C4A_3 H4A_3 0.9500 . ?
C4A_3 C5A_3 1.3900 . ?
C5A_3 C6A_3 1.3900 . ?
C6A_3 H6A_3 0.9500 . ?
C6A_3 C7A_3 1.52(2) . ?
C7A_3 C8_3 1.504(15) . ?
C9_3 H9A_3 0.9900 . ?
C9_3 H9B_3 0.9900 . ?
C9_3 C10_3 1.53(2) . ?
C9A_3 H9AA_3 0.9900 . ?
C9A_3 H9AB_3 0.9900 . ?
C9A_3 C10A_3 1.520(18) . ?
C10_3 C11_3 1.233(19) . ?
C10A_3 C11A_3 1.206(19) . ?
C11_3 H11_3 0.9500 . ?
C11A_3 H11A_3 0.9500 . ?
Zr1_4 O1_4 2.123(8) . ?
Zr1_4 O3_4 2.110(8) . ?
Zr1_4 O4_4 2.087(8) . ?
Zr1_4 C1_4 2.567(14) . ?
Zr1_4 C2_4 2.549(13) . ?
Zr1_4 C4_4 2.551(14) . ?
Zr1_4 C5_4 2.542(14) . ?
Zr1_4 O1_5 2.198(9) . ?
Zr2_4 O1_4 2.130(8) . ?
Zr2_4 O2_4 2.113(8) . ?
Zr2_4 O4_4 2.075(8) . ?
Zr2_4 C6_4 2.519(14) . ?
Zr2_4 C8_4 2.554(15) . ?
Zr2_4 C9_4 2.562(14) . ?
Zr2_4 C10_4 2.520(14) . ?
Zr3_4 O2_4 2.118(8) . ?
Zr3_4 O3_4 2.110(8) . ?
Zr3_4 O4_4 2.059(8) . ?
Zr3_4 C11_4 2.517(13) . ?
Zr3_4 C12_4 2.530(13) . ?
Zr3_4 C14_4 2.551(15) . ?
Zr3_4 C15_4 2.530(13) . ?
Zr3_4 O2_5 2.198(8) . ?
O1_4 H1_4 0.9500 . ?
O2_4 H2_4 0.9500 . ?
O3_4 H3_4 0.9500 . ?
C1_4 H1A_4 0.9500 . ?
C1_4 C2_4 1.42(2) . ?
C1_4 C5_4 1.39(2) . ?
C2_4 H2A_4 0.9500 . ?
C2_4 C3_4 1.458(19) . ?
C3_4 H3A_4 0.9500 . ?
C3_4 C4_4 1.35(2) . ?
C4_4 H4_4 0.9500 . ?
C4_4 C5_4 1.40(2) . ?
C5_4 H5_4 0.9500 . ?
C6_4 H6_4 0.9500 . ?
C6_4 C7_4 1.46(2) . ?
C6_4 C10_4 1.41(2) . ?
C7_4 H7_4 0.9500 . ?
C7_4 C8_4 1.43(2) . ?
C8_4 H8_4 0.9500 . ?
C8_4 C9_4 1.36(2) . ?
C9_4 H9_4 0.9500 . ?
C9_4 C10_4 1.40(2) . ?
C10_4 H10_4 0.9500 . ?
C11_4 H11_4 0.9500 . ?
C11_4 C12_4 1.421(19) . ?
C11_4 C15_4 1.386(19) . ?
C12_4 H12_4 0.9500 . ?
C12_4 C13_4 1.41(2) . ?
C13_4 H13_4 0.9500 . ?
C13_4 C14_4 1.400(19) . ?
C14_4 H14_4 0.9500 . ?
C14_4 C15_4 1.391(19) . ?
C15_4 H15_4 0.9500 . ?
O1_5 C1_5 1.292(17) . ?
O2_5 C1_5 1.256(16) . ?
O3_5 C8_5 1.219(17) . ?
O4_5 C8_5 1.299(17) . ?
O5_5 C5_5 1.43(2) . ?
O5_5 C9_5 1.574(17) . ?
C1_5 C3_5 1.47(2) . ?
C2_5 H2_5 0.9500 . ?
C2_5 C3_5 1.38(2) . ?
C2_5 C7_5 1.34(2) . ?
C3_5 C4_5 1.35(2) . ?
C4_5 H4_5 0.9500 . ?
C4_5 C5_5 1.44(2) . ?
C5_5 C6_5 1.37(2) . ?
C6_5 H6_5 0.9500 . ?
C6_5 C7_5 1.41(2) . ?
C7_5 C8_5 1.48(2) . ?
C9_5 H9A_5 0.9900 . ?
C9_5 H9B_5 0.9900 . ?
C9_5 C10_5 1.498(13) . ?
C10_5 C11_5 1.218(13) . ?
C11_5 H11_5 0.9500 . ?

loop_
_geom_hbond_atom_site_label_D
_geom_hbond_atom_site_label_H
_geom_hbond_atom_site_label_A
_geom_hbond_distance_DH
_geom_hbond_distance_HA
_geom_hbond_distance_DA
_geom_hbond_angle_DHA
_geom_hbond_site_symmetry_A
_geom_hbond_publ_flag
O1_1 H1_1 Cl1_6 0.95 2.13 3.075(9) 174.8 7_666 yes
O1_4 H1_4 Cl2_6 0.95 2.10 3.030(9) 166.3 . yes

loop_
_geom_torsion_atom_site_label_1
_geom_torsion_atom_site_label_2
_geom_torsion_atom_site_label_3
_geom_torsion_atom_site_label_4
_geom_torsion
_geom_torsion_site_symmetry_1
_geom_torsion_site_symmetry_2
_geom_torsion_site_symmetry_3
_geom_torsion_site_symmetry_4
_geom_torsion_publ_flag
Zr1_1 C1_1 C2_1 C3_1 -66.6(9) . . . . ?
Zr1_1 C1_1 C5_1 C4_1 68.3(10) . . . . ?
Zr1_1 C2_1 C3_1 C4_1 -67.1(10) . . . . ?
Zr1_1 C3_1 C4_1 C5_1 -65.5(9) . . . . ?
Zr1_1 C4_1 C5_1 C1_1 -68.5(10) . . . . ?
Zr1_1 O1_2 C1_2 O2_2 22.1(19) . . . . ?
Zr1_1 O1_2 C1_2 C3_2 -159.8(8) . . . . ?
Zr1_1 O1_3 C1_3 O2_3 -29(2) . . . . ?
Zr1_1 O1_3 C1_3 C3_3 159.2(10) . . . . ?
Zr1_1 O1_3 C1_3 C3A_3 159.2(10) . . . . ?
Zr2_1 C6_1 C7_1 C8_1 -63.3(11) . . . . ?
Zr2_1 C6_1 C10_1 C9_1 67.0(10) . . . . ?
Zr2_1 C7_1 C8_1 C9_1 -64.8(10) . . . . ?
Zr2_1 C8_1 C9_1 C10_1 -68.2(9) . . . . ?
Zr2_1 C9_1 C10_1 C6_1 -68.2(10) . . . . ?
Zr2_1 O2_3 C1_3 O1_3 25(2) . . . . ?
Zr2_1 O2_3 C1_3 C3_3 -163.8(10) . . . . ?
Zr2_1 O2_3 C1_3 C3A_3 -163.8(10) . . . . ?
Zr2_1 O3_5 C8_5 O4_5 8(2) 2_655 . . . ?
Zr2_1 O3_5 C8_5 C7_5 -170.0(9) 2_655 . . . ?
Zr3_1 C11_1 C12_1 C13_1 -66.0(10) . . . . ?
Zr3_1 C11_1 C15_1 C14_1 67.6(11) . . . . ?
Zr3_1 C12_1 C13_1 C14_1 -67.1(10) . . . . ?
Zr3_1 C13_1 C14_1 C15_1 -66.6(11) . . . . ?
Zr3_1 C14_1 C15_1 C11_1 -68.1(11) . . . . ?
Zr3_1 O2_2 C1_2 O1_2 -18.2(18) . . . . ?
Zr3_1 O2_2 C1_2 C3_2 163.6(8) . . . . ?
Zr3_1 O4_5 C8_5 O3_5 -12(2) 2_655 . . . ?
Zr3_1 O4_5 C8_5 C7_5 166.4(9) 2_655 . . . ?
C1_1 C2_1 C3_1 Zr1_1 66.4(9) . . . . ?
C1_1 C2_1 C3_1 C4_1 -0.7(16) . . . . ?
C2_1 C1_1 C5_1 Zr1_1 -67.8(10) . . . . ?
C2_1 C1_1 C5_1 C4_1 0.5(16) . . . . ?
C2_1 C3_1 C4_1 Zr1_1 66.4(10) . . . . ?
C2_1 C3_1 C4_1 C5_1 0.9(15) . . . . ?
C3_1 C4_1 C5_1 Zr1_1 67.6(10) . . . . ?
C3_1 C4_1 C5_1 C1_1 -0.9(16) . . . . ?
C5_1 C1_1 C2_1 Zr1_1 66.8(10) . . . . ?
C5_1 C1_1 C2_1 C3_1 0.1(15) . . . . ?
C6_1 C7_1 C8_1 Zr2_1 62.8(10) . . . . ?
C6_1 C7_1 C8_1 C9_1 -2.0(16) . . . . ?
C7_1 C6_1 C10_1 Zr2_1 -68.8(9) . . . . ?
C7_1 C6_1 C10_1 C9_1 -1.8(16) . . . . ?
C7_1 C8_1 C9_1 Zr2_1 69.1(11) . . . . ?
C7_1 C8_1 C9_1 C10_1 0.8(16) . . . . ?
C8_1 C9_1 C10_1 Zr2_1 68.9(9) . . . . ?
C8_1 C9_1 C10_1 C6_1 0.7(16) . . . . ?
C10_1 C6_1 C7_1 Zr2_1 65.7(9) . . . . ?
C10_1 C6_1 C7_1 C8_1 2.4(16) . . . . ?
C11_1 C12_1 C13_1 Zr3_1 66.4(10) . . . . ?
C11_1 C12_1 C13_1 C14_1 -0.7(17) . . . . ?
C12_1 C11_1 C15_1 Zr3_1 -67.5(10) . . . . ?
C12_1 C11_1 C15_1 C14_1 0.1(17) . . . . ?
C12_1 C13_1 C14_1 Zr3_1 67.4(10) . . . . ?
C12_1 C13_1 C14_1 C15_1 0.8(17) . . . . ?
C13_1 C14_1 C15_1 Zr3_1 67.6(11) . . . . ?
C13_1 C14_1 C15_1 C11_1 -0.6(18) . . . . ?
C15_1 C11_1 C12_1 Zr3_1 66.3(10) . . . . ?
C15_1 C11_1 C12_1 C13_1 0.4(16) . . . . ?
O1_2 C1_2 C3_2 C2_2 8.3(17) . . . . ?
O1_2 C1_2 C3_2 C4_2 -172.8(12) . . . . ?
O2_2 C1_2 C3_2 C2_2 -173.4(11) . . . . ?
O2_2 C1_2 C3_2 C4_2 5.5(18) . . . . ?
O5_2 C5_2 C6_2 C7_2 177.8(11) . . . . ?
C1_2 C3_2 C4_2 C5_2 179.8(12) . . . . ?
C2_2 C3_2 C4_2 C5_2 -1(2) . . . . ?
C2_2 C7_2 C8_2 O3_2 -10.3(18) . . . . ?
C2_2 C7_2 C8_2 O4_2 171.8(12) . . . . ?
C3_2 C2_2 C7_2 C6_2 1.2(19) . . . . ?
C3_2 C2_2 C7_2 C8_2 -177.2(12) . . . . ?
C3_2 C4_2 C5_2 O5_2 -176.8(12) . . . . ?
C3_2 C4_2 C5_2 C6_2 2(2) . . . . ?
C4_2 C5_2 C6_2 C7_2 -1(2) . . . . ?
C5_2 O5_2 C9_2 C10_2 -63.5(18) . . . . ?
C5_2 C6_2 C7_2 C2_2 -0.6(19) . . . . ?
C5_2 C6_2 C7_2 C8_2 177.8(12) . . . . ?
C6_2 C7_2 C8_2 O3_2 171.3(12) . . . . ?
C6_2 C7_2 C8_2 O4_2 -6.5(19) . . . . ?
C7_2 C2_2 C3_2 C1_2 178.7(11) . . . . ?
C7_2 C2_2 C3_2 C4_2 -0.2(19) . . . . ?
C9_2 O5_2 C5_2 C4_2 -9(2) . . . . ?
C9_2 O5_2 C5_2 C6_2 172.0(12) . . . . ?
O1_3 C1_3 C3_3 C2_3 -19.4(19) . . . . ?
O1_3 C1_3 C3_3 C4_3 148.4(13) . . . . ?
O1_3 C1_3 C3A_3 C2A_3 -3(3) . . . . ?
O1_3 C1_3 C3A_3 C4A_3 -139.9(15) . . . . ?
O2_3 C1_3 C3_3 C2_3 169.0(13) . . . . ?
O2_3 C1_3 C3_3 C4_3 -23(2) . . . . ?
O2_3 C1_3 C3A_3 C2A_3 -174.2(19) . . . . ?
O2_3 C1_3 C3A_3 C4A_3 49(2) . . . . ?
O5_3 C5_3 C6_3 C7_3 173(2) . . . . ?
O5_3 C9_3 C10_3 C11_3 93(6) . . . . ?
O5A_3 C5A_3 C6A_3 C7A_3 -174(2) . . . . ?
O5A_3 C9A_3 C10A_3 C11A_3 100(7) . . . . ?
C1_3 C3_3 C4_3 C5_3 -167.9(14) . . . . ?
C1_3 C3A_3 C4A_3 C5A_3 167.3(13) . . . . ?
C2_3 C3_3 C4_3 C5_3 0.0 . . . . ?
C2_3 C7_3 C8_3 O3_3 20(2) . . . . ?
C2_3 C7_3 C8_3 O4_3 -164.9(12) . . . . ?
C3_3 C2_3 C7_3 C6_3 0.0 . . . . ?
C3_3 C2_3 C7_3 C8_3 -169.3(15) . . . . ?
C3_3 C4_3 C5_3 O5_3 -173(2) . . . . ?
C3_3 C4_3 C5_3 C6_3 0.0 . . . . ?
C4_3 C5_3 C6_3 C7_3 0.0 . . . . ?
C5_3 O5_3 C9_3 C10_3 154(2) . . . . ?
C5_3 C6_3 C7_3 C2_3 0.0 . . . . ?
C5_3 C6_3 C7_3 C8_3 169.8(14) . . . . ?
C6_3 C7_3 C8_3 O3_3 -149.3(14) . . . . ?
C6_3 C7_3 C8_3 O4_3 26(2) . . . . ?
C7_3 C2_3 C3_3 C1_3 167.5(15) . . . . ?
C7_3 C2_3 C3_3 C4_3 0.0 . . . . ?
C2A_3 C3A_3 C4A_3 C5A_3 26(3) . . . . ?
C2A_3 C7A_3 C8_3 O3_3 3(3) . . . . ?
C2A_3 C7A_3 C8_3 O4_3 178.0(19) . . . . ?
C3A_3 C2A_3 C7A_3 C6A_3 35(3) . . . . ?
C3A_3 C2A_3 C7A_3 C8_3 173.9(19) . . . . ?
C3A_3 C4A_3 C5A_3 O5A_3 169.2(19) . . . . ?
C3A_3 C4A_3 C5A_3 C6A_3 -13.6(14) . . . . ?
C4A_3 C5A_3 C6A_3 C7A_3 9.3(14) . . . . ?
C5A_3 O5A_3 C9A_3 C10A_3 -176.1(19) . . . . ?
C5A_3 C6A_3 C7A_3 C2A_3 -19(3) . . . . ?
C5A_3 C6A_3 C7A_3 C8_3 -162.0(14) . . . . ?
C6A_3 C7A_3 C8_3 O3_3 143.4(15) . . . . ?
C6A_3 C7A_3 C8_3 O4_3 -42(2) . . . . ?
C7A_3 C2A_3 C3A_3 C1_3 -175.2(19) . . . . ?
C7A_3 C2A_3 C3A_3 C4A_3 -38(3) . . . . ?
C9_3 O5_3 C5_3 C4_3 -175.6(19) . . . . ?
C9_3 O5_3 C5_3 C6_3 11(3) . . . . ?
C9A_3 O5A_3 C5A_3 C4A_3 171.4(17) . . . . ?
C9A_3 O5A_3 C5A_3 C6A_3 -6(3) . . . . ?
Zr1_4 O4_3 C8_3 O3_3 -28(2) . . . . ?
Zr1_4 O4_3 C8_3 C7_3 157.3(10) . . . . ?
Zr1_4 O4_3 C8_3 C7A_3 157.3(10) . . . . ?
Zr1_4 C1_4 C2_4 C3_4 -68.3(9) . . . . ?
Zr1_4 C1_4 C5_4 C4_4 68.4(9) . . . . ?
Zr1_4 C2_4 C3_4 C4_4 -66.6(10) . . . . ?
Zr1_4 C3_4 C4_4 C5_4 -65.4(10) . . . . ?
Zr1_4 C4_4 C5_4 C1_4 -69.0(9) . . . . ?
Zr1_4 O1_5 C1_5 O2_5 7(2) . . . . ?
Zr1_4 O1_5 C1_5 C3_5 -177.3(9) . . . . ?
Zr2_4 O3_2 C8_2 O4_2 -19.0(18) . . . . ?
Zr2_4 O3_2 C8_2 C7_2 163.3(8) . . . . ?
Zr2_4 O3_3 C8_3 O4_3 32(2) . . . . ?
Zr2_4 O3_3 C8_3 C7_3 -153.4(10) . . . . ?
Zr2_4 O3_3 C8_3 C7A_3 -153.4(10) . . . . ?
Zr2_4 C6_4 C7_4 C8_4 -66.4(9) . . . . ?
Zr2_4 C6_4 C10_4 C9_4 69.2(10) . . . . ?
Zr2_4 C7_4 C8_4 C9_4 -67.3(11) . . . . ?
Zr2_4 C8_4 C9_4 C10_4 -63.7(11) . . . . ?
Zr2_4 C9_4 C10_4 C6_4 -67.8(10) . . . . ?
Zr3_4 O4_2 C8_2 O3_2 19.0(18) . . . . ?
Zr3_4 O4_2 C8_2 C7_2 -163.3(8) . . . . ?
Zr3_4 C11_4 C12_4 C13_4 -67.7(9) . . . . ?
Zr3_4 C11_4 C15_4 C14_4 67.5(10) . . . . ?
Zr3_4 C12_4 C13_4 C14_4 -66.5(10) . . . . ?
Zr3_4 C13_4 C14_4 C15_4 -65.6(10) . . . . ?
Zr3_4 C14_4 C15_4 C11_4 -66.6(10) . . . . ?
Zr3_4 O2_5 C1_5 O1_5 -8(2) . . . . ?
Zr3_4 O2_5 C1_5 C3_5 176.7(9) . . . . ?
C1_4 C2_4 C3_4 Zr1_4 68.3(9) . . . . ?
C1_4 C2_4 C3_4 C4_4 1.7(15) . . . . ?
C2_4 C1_4 C5_4 Zr1_4 -65.1(10) . . . . ?
C2_4 C1_4 C5_4 C4_4 3.3(15) . . . . ?
C2_4 C3_4 C4_4 Zr1_4 65.7(9) . . . . ?
C2_4 C3_4 C4_4 C5_4 0.3(16) . . . . ?
C3_4 C4_4 C5_4 Zr1_4 66.7(11) . . . . ?
C3_4 C4_4 C5_4 C1_4 -2.2(16) . . . . ?
C5_4 C1_4 C2_4 Zr1_4 65.2(10) . . . . ?
C5_4 C1_4 C2_4 C3_4 -3.1(15) . . . . ?
C6_4 C7_4 C8_4 Zr2_4 65.2(9) . . . . ?
C6_4 C7_4 C8_4 C9_4 -2.1(16) . . . . ?
C7_4 C6_4 C10_4 Zr2_4 -67.6(10) . . . . ?
C7_4 C6_4 C10_4 C9_4 1.6(16) . . . . ?
C7_4 C8_4 C9_4 Zr2_4 66.9(10) . . . . ?
C7_4 C8_4 C9_4 C10_4 3.2(17) . . . . ?
C8_4 C9_4 C10_4 Zr2_4 64.9(11) . . . . ?
C8_4 C9_4 C10_4 C6_4 -3.0(17) . . . . ?
C10_4 C6_4 C7_4 Zr2_4 66.7(10) . . . . ?
C10_4 C6_4 C7_4 C8_4 0.2(15) . . . . ?
C11_4 C12_4 C13_4 Zr3_4 66.6(9) . . . . ?
C11_4 C12_4 C13_4 C14_4 0.1(15) . . . . ?
C12_4 C11_4 C15_4 Zr3_4 -67.0(9) . . . . ?
C12_4 C11_4 C15_4 C14_4 0.5(16) . . . . ?
C12_4 C13_4 C14_4 Zr3_4 65.8(10) . . . . ?
C12_4 C13_4 C14_4 C15_4 0.1(16) . . . . ?
C13_4 C14_4 C15_4 Zr3_4 66.2(10) . . . . ?
C13_4 C14_4 C15_4 C11_4 -0.4(16) . . . . ?
C15_4 C11_4 C12_4 Zr3_4 67.3(10) . . . . ?
C15_4 C11_4 C12_4 C13_4 -0.4(15) . . . . ?
O1_5 C1_5 C3_5 C2_5 3(2) . . . . ?
O1_5 C1_5 C3_5 C4_5 -179.7(15) . . . . ?
O2_5 C1_5 C3_5 C2_5 178.6(14) . . . . ?
O2_5 C1_5 C3_5 C4_5 -4(2) . . . . ?
O5_5 C5_5 C6_5 C7_5 -170.2(15) . . . . ?
C1_5 C3_5 C4_5 C5_5 177.9(15) . . . . ?
C2_5 C3_5 C4_5 C5_5 -5(3) . . . . ?
C2_5 C7_5 C8_5 O3_5 15(2) . . . . ?
C2_5 C7_5 C8_5 O4_5 -163.2(15) . . . . ?
C3_5 C2_5 C7_5 C6_5 0(3) . . . . ?
C3_5 C2_5 C7_5 C8_5 175.0(15) . . . . ?
C3_5 C4_5 C5_5 O5_5 171.4(16) . . . . ?
C3_5 C4_5 C5_5 C6_5 5(3) . . . . ?
C4_5 C5_5 C6_5 C7_5 -3(3) . . . . ?
C5_5 O5_5 C9_5 C10_5 69.7(19) . . . . ?
C5_5 C6_5 C7_5 C2_5 0(3) . . . . ?
C5_5 C6_5 C7_5 C8_5 -174.9(15) . . . . ?
C6_5 C7_5 C8_5 O3_5 -170.0(15) . . . . ?
C6_5 C7_5 C8_5 O4_5 12(2) . . . . ?
C7_5 C2_5 C3_5 C1_5 179.6(15) . . . . ?
C7_5 C2_5 C3_5 C4_5 2(3) . . . . ?
C9_5 O5_5 C5_5 C4_5 10(2) . . . . ?
C9_5 O5_5 C5_5 C6_5 176.7(14) . . . . ?

loop_
_smtbx_masks_void_nr
_smtbx_masks_void_average_x
_smtbx_masks_void_average_y
_smtbx_masks_void_average_z
_smtbx_masks_void_volume
_smtbx_masks_void_count_electrons
_smtbx_masks_void_content
1 -0.773 -0.136 -0.455 11361.4 3352.6 '84 C3H7NO'
